data_7043768
loop_
_publ_author_name
'Werner, Daniel'
'Deacon, Glen B.'
'Junk, Peter C.'
'Anwander, Reiner'

_publ_section_title
;
 Pyrazolates advance cerium chemistry: a Ce(III)/Ce(IV) redox equilibrium
 with benzoquinone.
;
_journal_name_full 'Dalton transactions (Cambridge, England : 2003)'
_journal_paper_doi 10.1039/c7dt00635g
_journal_year 2017
_chemical_absolute_configuration ad
_chemical_formula_moiety 'C65 H87 N18 O6 Pr3, 2(C4 H8 O)'
_chemical_formula_sum 'C73 H103 N18 O8 Pr3'
_chemical_formula_weight 1783.46
_chemical_name_systematic
;
 ? 
;
_space_group_crystal_system orthorhombic
_space_group_IT_number 19
_space_group_name_Hall 'P 2ac 2ab'
_space_group_name_H-M_alt 'P 21 21 21'
_symmetry_space_group_name_Hall 'P 2ac 2ab'
_symmetry_space_group_name_H-M 'P 21 21 21'
_atom_sites_solution_hydrogens geom
_atom_sites_solution_primary heavy
_atom_sites_solution_secondary difmap
_audit_creation_date 2016-10-11
_audit_creation_method
;
Olex2 1.2
(compiled 2016.09.09 svn.r3337 for OlexSys, GUI svn.r5227)
;
_audit_update_record
;
2017-03-06 deposited with the CCDC.
2017-03-30 downloaded from the CCDC.
;
_cell_angle_alpha 90.00
_cell_angle_beta 90.00
_cell_angle_gamma 90.00
_cell_formula_units_Z 4
_cell_length_a 16.1890(3)
_cell_length_b 20.1148(4)
_cell_length_c 23.3716(4)
_cell_measurement_reflns_used 9839
_cell_measurement_temperature 100(2)
_cell_measurement_theta_max 27.85
_cell_measurement_theta_min 2.38
_cell_volume 7610.7(2)
_computing_cell_refinement 'SAINT v8.34A (Bruker, 2013)'
_computing_data_reduction 'SAINT v8.34A (Bruker, 2013)'
_computing_molecular_graphics 'Olex2 (Dolomanov et al., 2009)'
_computing_publication_material 'Olex2 (Dolomanov et al., 2009)'
_computing_structure_refinement 'XL (Sheldrick, 2008)'
_computing_structure_solution 'ShelXS (Sheldrick, 2008)'
_diffrn_ambient_temperature 100
_diffrn_measured_fraction_theta_full 1.000
_diffrn_measured_fraction_theta_max 0.998
_diffrn_measurement_device_type 'Bruker APEX-II CCD'
_diffrn_measurement_method '\f and \w scans'
_diffrn_radiation_monochromator graphite
_diffrn_radiation_type MoK\a
_diffrn_radiation_wavelength 0.71073
_diffrn_reflns_av_R_equivalents 0.0450
_diffrn_reflns_av_unetI/netI 0.0400
_diffrn_reflns_limit_h_max 21
_diffrn_reflns_limit_h_min -21
_diffrn_reflns_limit_k_max 26
_diffrn_reflns_limit_k_min -26
_diffrn_reflns_limit_l_max 30
_diffrn_reflns_limit_l_min -30
_diffrn_reflns_number 111020
_diffrn_reflns_theta_full 26.00
_diffrn_reflns_theta_max 27.94
_diffrn_reflns_theta_min 1.34
_diffrn_source 'fine-focus sealed tube'
_diffrn_standards_number 0
_exptl_absorpt_coefficient_mu 1.956
_exptl_absorpt_correction_T_max 0.7456
_exptl_absorpt_correction_T_min 0.6928
_exptl_absorpt_correction_type multi-scan
_exptl_absorpt_process_details
;
SADABS-2014/5 (Bruker,2014/5) was used for absorption correction.
wR2(int) was 0.0643 before and 0.0588 after correction.
The Ratio of minimum to maximum transmission is 0.9292.
The \l/2 correction factor is 0.00150.
;
_exptl_crystal_colour 'clear colourless'
_exptl_crystal_colour_lustre clear
_exptl_crystal_colour_primary colourless
_exptl_crystal_density_diffrn 1.557
_exptl_crystal_density_method 'not measured'
_exptl_crystal_description block
_exptl_crystal_F_000 3632
_exptl_crystal_size_max 0.2
_exptl_crystal_size_mid 0.1
_exptl_crystal_size_min 0.1
_refine_diff_density_max 1.103
_refine_diff_density_min -0.792
_refine_diff_density_rms 0.105
_refine_ls_abs_structure_details 'Flack H D (1983), Acta Cryst. A39, 876-881'
_refine_ls_abs_structure_Flack -0.011(7)
_refine_ls_extinction_method none
_refine_ls_goodness_of_fit_ref 1.067
_refine_ls_hydrogen_treatment constr
_refine_ls_matrix_type full
_refine_ls_number_parameters 916
_refine_ls_number_reflns 18228
_refine_ls_number_restraints 12
_refine_ls_restrained_S_all 1.068
_refine_ls_R_factor_all 0.0376
_refine_ls_R_factor_gt 0.0300
_refine_ls_shift/su_max 0.004
_refine_ls_shift/su_mean 0.000
_refine_ls_structure_factor_coef Fsqd
_refine_ls_weighting_details 'calc w=1/[\s^2^(Fo^2^)+(0.0159P)^2^+10.0056P] where P=(Fo^2^+2Fc^2^)/3'
_refine_ls_weighting_scheme calc
_refine_ls_wR_factor_gt 0.0550
_refine_ls_wR_factor_ref 0.0578
_reflns_number_gt 16734
_reflns_number_total 18228
_reflns_threshold_expression >2sigma(I)
_cod_data_source_file c7dt00635g2.cif
_cod_data_source_block 5aPr
_cod_database_code 7043768
_olex2_refinement_description
;
1. Fixed Uiso
 At 1.2 times of:
  All C(H) groups, All C(H,H) groups
 At 1.5 times of:
  All C(H,H,H) groups
2. Uiso/Uaniso restraints and constraints
: with sigma of 0.01 and sigma for terminal atoms of 0.02
Uanis(C72) \\sim Ueq: with sigma of 0.01 and sigma for terminal atoms of 0.02
: with sigma of 0.01 and sigma for terminal atoms of 0.02
Uanis(C6) \\sim Ueq: with sigma of 0.01 and sigma for terminal atoms of 0.02
3.a Secondary CH2 refined with riding coordinates:
 C61(H61A,H61B), C65(H65A,H65B), C62(H62A,H62B), C60(H60A,H60B), C64(H64A,
 H64B), C58(H58A,H58B), C71(H71A,H71B), C59(H59A,H59B), C73(H73A,H73B),
 C63(H63A,H63B), C70(H70A,H70B), C69(H69A,H69B), C68(H68A,H68B), C72(H72A,H72B),
  C66(H66A,H66B), C67(H67A,H67B)
3.b Me refined with riding coordinates:
 C53(H53A,H53B,H53C)
3.c Aromatic/amide H refined with riding coordinates:
 C10(H10), C3(H3), C7(H7), C25(H25), C9(H9), C35(H35), C26(H26), C23(H23),
 C45(H45), C40(H40), C24(H24), C8(H8), C30(H30), C55(H55), C19(H19), C14(H14),
 C50(H50)
3.d Idealised Me refined as rotating group:
 C33(H33A,H33B,H33C), C17(H17A,H17B,H17C), C32(H32A,H32B,H32C), C16(H16A,H16B,
 H16C), C57(H57A,H57B,H57C), C38(H38A,H38B,H38C), C43(H43A,H43B,H43C), C5(H5A,
 H5B,H5C), C21(H21A,H21B,H21C), C47(H47A,H47B,H47C), C42(H42A,H42B,H42C),
 C37(H37A,H37B,H37C), C52(H52A,H52B,H52C), C12(H12A,H12B,H12C), C28(H28A,H28B,
 H28C), C48(H48A,H48B,H48C), C1(H1A,H1B,H1C)
;
_olex2_submission_special_instructions 'No special instructions were received'

loop_
_space_group_symop_id
_space_group_symop_operation_xyz
1 'x, y, z'
2 '-x+1/2, -y, z+1/2'
3 'x+1/2, -y+1/2, -z'
4 '-x, y+1/2, -z+1/2'

loop_
_atom_site_label
_atom_site_type_symbol
_atom_site_fract_x
_atom_site_fract_y
_atom_site_fract_z
_atom_site_U_iso_or_equiv
_atom_site_adp_type
_atom_site_occupancy
_atom_site_calc_flag
_atom_site_refinement_flags_posn
_atom_site_refinement_flags_adp
Pr3 Pr 0.073205(11) 0.702693(10) 0.165051(8) 0.01316(4) Uani 1 d . .
Pr2 Pr 0.248304(11) 0.692116(8) 0.283667(8) 0.01104(4) Uani 1 d . .
Pr1 Pr 0.444954(11) 0.799757(9) 0.314718(8) 0.01226(4) Uani 1 d . .
O3 O 0.29632(13) 0.79406(11) 0.32595(10) 0.0134(5) Uani 1 d . .
O1 O 0.38454(15) 0.71736(11) 0.25134(11) 0.0143(5) Uani 1 d . .
C6 C 0.4197(2) 0.68872(16) 0.20308(14) 0.0123(7) Uani 1 d . U
N15 N 0.09263(19) 0.80695(17) 0.11260(13) 0.0222(7) Uani 1 d . .
N2 N 0.51085(16) 0.69445(15) 0.20731(12) 0.0151(6) Uani 1 d . .
N1 N 0.54650(19) 0.72076(14) 0.25505(13) 0.0157(6) Uani 1 d . .
N6 N 0.00469(17) 0.81248(15) 0.27280(12) 0.0151(6) Uani 1 d . .
C27 C 0.2413(2) 0.84198(15) 0.34608(15) 0.0126(7) Uani 1 d . .
C10 C 0.3202(2) 0.70559(18) 0.12366(15) 0.0137(7) Uani 1 d . .
H10 H 0.3020 0.7283 0.0904 0.016 Uiso 1 calc R .
N5 N -0.02467(17) 0.78606(14) 0.22291(13) 0.0160(6) Uani 1 d . .
O4 O 0.12352(16) 0.74844(12) 0.25622(11) 0.0149(6) Uani 1 d . .
O2 O 0.21448(14) 0.66962(11) 0.18659(11) 0.0133(5) Uani 1 d . .
N4 N 0.14242(19) 0.60245(15) 0.10433(13) 0.0155(6) Uani 1 d . .
N17 N -0.04136(19) 0.68155(14) 0.10036(14) 0.0182(7) Uani 1 d . .
C29 C 0.2539(3) 0.93718(16) 0.41797(15) 0.0174(7) Uani 1 d . .
N3 N 0.22596(18) 0.61289(14) 0.09948(13) 0.0134(6) Uani 1 d . .
C13 C 0.2572(2) 0.58301(16) 0.05220(15) 0.0169(7) Uani 1 d . .
C3 C 0.6432(2) 0.69190(19) 0.19123(17) 0.0205(8) Uani 1 d . .
H3 H 0.6958 0.6854 0.1740 0.025 Uiso 1 calc R .
C7 C 0.3955(2) 0.61582(16) 0.20164(15) 0.0137(7) Uani 1 d . .
H7 H 0.4301 0.5838 0.2195 0.016 Uiso 1 calc R .
C22 C 0.09433(18) 0.80316(18) 0.28665(15) 0.0137(6) Uani 1 d . .
N7 N 0.28578(18) 0.88584(14) 0.38754(13) 0.0139(6) Uani 1 d . .
N18 N -0.0638(2) 0.64519(14) 0.14788(13) 0.0174(7) Uani 1 d . .
C15 C 0.1225(2) 0.56524(17) 0.05869(17) 0.0169(8) Uani 1 d . .
C25 C 0.1724(2) 0.80574(18) 0.37718(15) 0.0139(7) Uani 1 d . .
H25 H 0.1781 0.7957 0.4167 0.017 Uiso 1 calc R .
C4 C 0.5678(2) 0.67612(16) 0.16792(16) 0.0175(7) Uani 1 d . .
N13 N 0.2493(2) 0.57578(13) 0.31283(13) 0.0167(6) Uani 1 d . .
C46 C 0.1831(3) 0.5611(2) 0.39384(18) 0.0217(9) Uani 1 d . .
C9 C 0.3269(2) 0.59623(16) 0.17581(15) 0.0135(7) Uani 1 d . .
H9 H 0.3125 0.5505 0.1755 0.016 Uiso 1 calc R .
N14 N 0.2061(2) 0.60749(15) 0.35583(14) 0.0179(7) Uani 1 d . .
O5 O 0.37882(16) 0.68506(12) 0.36746(11) 0.0169(5) Uani 1 d . .
N10 N 0.56966(19) 0.83185(14) 0.36911(14) 0.0174(7) Uani 1 d . .
N9 N 0.5442(2) 0.77363(15) 0.39465(14) 0.0186(7) Uani 1 d . .
N16 N 0.1300(2) 0.75841(15) 0.08012(15) 0.0206(7) Uani 1 d . .
C61 C 0.3546(3) 0.6960(2) 0.42702(16) 0.0244(8) Uani 1 d . .
H61A H 0.2947 0.7058 0.4294 0.029 Uiso 1 calc R .
H61B H 0.3853 0.7342 0.4432 0.029 Uiso 1 calc R .
O6 O 0.06729(17) 0.61519(12) 0.24683(11) 0.0214(6) Uani 1 d . .
N12 N 0.43948(19) 0.90582(14) 0.26337(13) 0.0169(6) Uani 1 d . .
N11 N 0.48239(19) 0.86294(15) 0.22805(14) 0.0185(7) Uani 1 d . .
C35 C 0.6615(2) 0.8056(2) 0.43612(16) 0.0241(8) Uani 1 d . .
H35 H 0.7081 0.8073 0.4608 0.029 Uiso 1 calc R .
N8 N 0.37022(19) 0.88524(14) 0.38821(13) 0.0144(6) Uani 1 d . .
C36 C 0.6406(2) 0.85114(19) 0.39386(18) 0.0203(8) Uani 1 d . .
C33 C 0.5932(3) 0.6957(3) 0.47090(19) 0.0377(11) Uani 1 d . .
H33A H 0.5566 0.7044 0.5035 0.057 Uiso 1 calc GR .
H33B H 0.6480 0.6830 0.4850 0.057 Uiso 1 calc GR .
H33C H 0.5703 0.6595 0.4477 0.057 Uiso 1 calc GR .
C56 C -0.1379(2) 0.61731(19) 0.13682(18) 0.0198(8) Uani 1 d . .
C17 C -0.1524(2) 0.7958(2) 0.16552(19) 0.0288(9) Uani 1 d . .
H17A H -0.1598 0.7475 0.1628 0.043 Uiso 1 calc GR .
H17B H -0.1258 0.8122 0.1306 0.043 Uiso 1 calc GR .
H17C H -0.2064 0.8172 0.1700 0.043 Uiso 1 calc GR .
C26 C 0.2096(2) 0.88234(16) 0.29655(15) 0.0149(8) Uani 1 d . .
H26 H 0.2384 0.9213 0.2851 0.018 Uiso 1 calc R .
C41 C 0.4392(3) 0.96609(17) 0.23955(18) 0.0217(8) Uani 1 d . .
C31 C 0.3910(2) 0.93761(17) 0.42063(16) 0.0165(8) Uani 1 d . .
C32 C 0.4788(2) 0.9553(2) 0.4329(2) 0.0264(10) Uani 1 d . .
H32A H 0.5071 0.9169 0.4496 0.040 Uiso 1 calc GR .
H32B H 0.4806 0.9926 0.4598 0.040 Uiso 1 calc GR .
H32C H 0.5064 0.9680 0.3972 0.040 Uiso 1 calc GR .
C23 C 0.1418(2) 0.86418(17) 0.26872(16) 0.0151(8) Uani 1 d . .
H23 H 0.1230 0.8899 0.2372 0.018 Uiso 1 calc R .
C44 C 0.2518(2) 0.51040(16) 0.32478(16) 0.0175(7) Uani 1 d . .
C16 C 0.0358(2) 0.54340(19) 0.04821(18) 0.0221(9) Uani 1 d . .
H16A H 0.0019 0.5536 0.0818 0.033 Uiso 1 calc GR .
H16B H 0.0349 0.4954 0.0411 0.033 Uiso 1 calc GR .
H16C H 0.0137 0.5668 0.0148 0.033 Uiso 1 calc GR .
C18 C -0.0994(2) 0.81176(18) 0.21617(17) 0.0191(8) Uani 1 d . .
C51 C 0.1433(3) 0.78312(19) 0.02764(17) 0.0230(9) Uani 1 d . .
C45 C 0.2112(2) 0.49881(18) 0.37571(18) 0.0217(9) Uani 1 d . .
H45 H 0.2039 0.4573 0.3945 0.026 Uiso 1 calc R .
C65 C 0.0065(3) 0.6267(2) 0.2911(2) 0.0276(10) Uani 1 d . .
H65A H -0.0384 0.6555 0.2764 0.033 Uiso 1 calc R .
H65B H 0.0323 0.6490 0.3243 0.033 Uiso 1 calc R .
C57 C -0.1816(3) 0.5753(2) 0.1804(2) 0.0310(10) Uani 1 d . .
H57A H -0.1455 0.5387 0.1923 0.047 Uiso 1 calc GR .
H57B H -0.2323 0.5572 0.1637 0.047 Uiso 1 calc GR .
H57C H -0.1956 0.6026 0.2138 0.047 Uiso 1 calc GR .
C40 C 0.4825(2) 0.96318(19) 0.18799(19) 0.0251(9) Uani 1 d . .
H40 H 0.4920 0.9986 0.1619 0.030 Uiso 1 calc R .
C24 C 0.1042(2) 0.78797(16) 0.34977(15) 0.0139(7) Uani 1 d . .
H24 H 0.0613 0.7656 0.3698 0.017 Uiso 1 calc R .
C8 C 0.3880(2) 0.72485(17) 0.15024(15) 0.0142(7) Uani 1 d . .
H8 H 0.4177 0.7621 0.1361 0.017 Uiso 1 calc R .
C11 C 0.2714(2) 0.64663(16) 0.14669(16) 0.0132(7) Uani 1 d . .
C62 C 0.0666(3) 0.54617(18) 0.23196(18) 0.0272(9) Uani 1 d . .
H62A H 0.1237 0.5296 0.2271 0.033 Uiso 1 calc R .
H62B H 0.0362 0.5393 0.1957 0.033 Uiso 1 calc R .
C30 C 0.3212(2) 0.97104(18) 0.43990(17) 0.0194(8) Uani 1 d . .
H30 H 0.3200 1.0095 0.4635 0.023 Uiso 1 calc R .
C54 C -0.1008(2) 0.67660(18) 0.06085(17) 0.0214(9) Uani 1 d . .
C55 C -0.1637(2) 0.63619(19) 0.08225(18) 0.0230(9) Uani 1 d . .
H55 H -0.2136 0.6241 0.0636 0.028 Uiso 1 calc R .
C34 C 0.6004(3) 0.7572(2) 0.43510(18) 0.0252(9) Uani 1 d . .
C19 C -0.1175(2) 0.85442(18) 0.26195(18) 0.0220(9) Uani 1 d . .
H19 H -0.1675 0.8782 0.2678 0.026 Uiso 1 calc R .
C39 C 0.5088(2) 0.89759(18) 0.18275(18) 0.0208(8) Uani 1 d . .
C60 C 0.3745(3) 0.6333(2) 0.45991(19) 0.0303(10) Uani 1 d . .
H60A H 0.3241 0.6149 0.4779 0.036 Uiso 1 calc R .
H60B H 0.4156 0.6425 0.4903 0.036 Uiso 1 calc R .
O7 O 0.7606(3) 0.45805(19) 0.3291(2) 0.0731(13) Uani 1 d . .
C2 C 0.6280(2) 0.71902(18) 0.24433(18) 0.0211(9) Uani 1 d . .
C38 C 0.5577(3) 0.8652(2) 0.13544(19) 0.0310(10) Uani 1 d . .
H38A H 0.5901 0.8283 0.1511 0.047 Uiso 1 calc GR .
H38B H 0.5950 0.8980 0.1182 0.047 Uiso 1 calc GR .
H38C H 0.5198 0.8483 0.1062 0.047 Uiso 1 calc GR .
C43 C 0.2935(3) 0.46282(18) 0.2850(2) 0.0270(9) Uani 1 d . .
H43A H 0.2672 0.4651 0.2473 0.041 Uiso 1 calc GR .
H43B H 0.2887 0.4176 0.3001 0.041 Uiso 1 calc GR .
H43C H 0.3520 0.4746 0.2814 0.041 Uiso 1 calc GR .
C49 C 0.0838(3) 0.86101(19) 0.0803(2) 0.0321(11) Uani 1 d . .
C5 C 0.5471(3) 0.6444(2) 0.11246(18) 0.0282(10) Uani 1 d . .
H5A H 0.5047 0.6104 0.1185 0.042 Uiso 1 calc GR .
H5B H 0.5967 0.6238 0.0963 0.042 Uiso 1 calc GR .
H5C H 0.5261 0.6782 0.0860 0.042 Uiso 1 calc GR .
C20 C -0.0496(2) 0.85513(18) 0.29654(17) 0.0197(8) Uani 1 d . .
C21 C -0.0344(3) 0.8932(2) 0.35017(18) 0.0278(10) Uani 1 d . .
H21A H -0.0283 0.8621 0.3822 0.042 Uiso 1 calc GR .
H21B H -0.0811 0.9230 0.3575 0.042 Uiso 1 calc GR .
H21C H 0.0163 0.9194 0.3461 0.042 Uiso 1 calc GR .
C47 C 0.1348(3) 0.5797(2) 0.4457(2) 0.0348(11) Uani 1 d . .
H47A H 0.1662 0.5680 0.4800 0.052 Uiso 1 calc GR .
H47B H 0.0821 0.5558 0.4457 0.052 Uiso 1 calc GR .
H47C H 0.1243 0.6277 0.4454 0.052 Uiso 1 calc GR .
C42 C 0.3941(3) 1.02330(19) 0.2665(2) 0.0301(10) Uani 1 d . .
H42A H 0.3983 1.0201 0.3083 0.045 Uiso 1 calc GR .
H42B H 0.3358 1.0219 0.2553 0.045 Uiso 1 calc GR .
H42C H 0.4187 1.0652 0.2537 0.045 Uiso 1 calc GR .
C14 C 0.1921(2) 0.55271(18) 0.02549(17) 0.0195(8) Uani 1 d . .
H14 H 0.1940 0.5279 -0.0091 0.023 Uiso 1 calc R .
C37 C 0.6842(3) 0.9122(2) 0.3743(2) 0.0298(10) Uani 1 d . .
H37A H 0.6868 0.9443 0.4059 0.045 Uiso 1 calc GR .
H37B H 0.6542 0.9319 0.3421 0.045 Uiso 1 calc GR .
H37C H 0.7403 0.9007 0.3622 0.045 Uiso 1 calc GR .
C64 C -0.0272(3) 0.5605(2) 0.3083(2) 0.0373(12) Uani 1 d . .
H64A H -0.0244 0.5549 0.3503 0.045 Uiso 1 calc R .
H64B H -0.0855 0.5560 0.2961 0.045 Uiso 1 calc R .
O8 O 0.4321(3) 0.7572(2) 0.57283(19) 0.0779(15) Uani 1 d . .
C58 C 0.4334(3) 0.62798(17) 0.36595(17) 0.0198(8) Uani 1 d . .
H58A H 0.4918 0.6422 0.3692 0.024 Uiso 1 calc R .
H58B H 0.4265 0.6032 0.3297 0.024 Uiso 1 calc R .
C52 C 0.1790(3) 0.7401(2) -0.01888(19) 0.0325(11) Uani 1 d . .
H52A H 0.1965 0.6975 -0.0026 0.049 Uiso 1 calc GR .
H52B H 0.2267 0.7625 -0.0360 0.049 Uiso 1 calc GR .
H52C H 0.1370 0.7323 -0.0483 0.049 Uiso 1 calc GR .
C12 C 0.3472(2) 0.5866(2) 0.03613(18) 0.0224(9) Uani 1 d . .
H12A H 0.3806 0.5664 0.0665 0.034 Uiso 1 calc GR .
H12B H 0.3633 0.6332 0.0313 0.034 Uiso 1 calc GR .
H12C H 0.3561 0.5625 0.0002 0.034 Uiso 1 calc GR .
C71 C 0.3197(3) 0.8219(3) 0.6006(2) 0.0473(14) Uani 1 d . .
H71A H 0.3298 0.8565 0.6300 0.057 Uiso 1 calc R .
H71B H 0.2597 0.8127 0.5987 0.057 Uiso 1 calc R .
C28 C 0.1641(2) 0.95041(19) 0.42460(19) 0.0239(9) Uani 1 d . .
H28A H 0.1387 0.9144 0.4467 0.036 Uiso 1 calc GR .
H28B H 0.1382 0.9528 0.3868 0.036 Uiso 1 calc GR .
H28C H 0.1561 0.9927 0.4447 0.036 Uiso 1 calc GR .
C59 C 0.4093(3) 0.58503(18) 0.41639(18) 0.0240(9) Uani 1 d . .
H59A H 0.4580 0.5615 0.4320 0.029 Uiso 1 calc R .
H59B H 0.3672 0.5518 0.4051 0.029 Uiso 1 calc R .
C48 C 0.0433(4) 0.9223(2) 0.1027(2) 0.0543(16) Uani 1 d . .
H48A H -0.0096 0.9105 0.1204 0.082 Uiso 1 calc GR .
H48B H 0.0339 0.9535 0.0712 0.082 Uiso 1 calc GR .
H48C H 0.0792 0.9430 0.1314 0.082 Uiso 1 calc GR .
C53 C -0.0918(3) 0.7120(2) 0.00523(18) 0.0348(11) Uani 1 d . .
H53A H -0.0521 0.7485 0.0095 0.052 Uiso 1 calc R .
H53B H -0.1455 0.7300 -0.0065 0.052 Uiso 1 calc R .
H53C H -0.0719 0.6809 -0.0239 0.052 Uiso 1 calc R .
C1 C 0.6889(2) 0.7446(2) 0.2863(2) 0.0349(11) Uani 1 d . .
H1A H 0.6707 0.7334 0.3251 0.052 Uiso 1 calc GR .
H1B H 0.6932 0.7930 0.2826 0.052 Uiso 1 calc GR .
H1C H 0.7429 0.7244 0.2790 0.052 Uiso 1 calc GR .
C73 C 0.4368(4) 0.8177(3) 0.5435(3) 0.0564(16) Uani 1 d . .
H73A H 0.4566 0.8109 0.5038 0.068 Uiso 1 calc R .
H73B H 0.4747 0.8488 0.5632 0.068 Uiso 1 calc R .
C50 C 0.1160(3) 0.8486(2) 0.0264(2) 0.0357(12) Uani 1 d . .
H50 H 0.1188 0.8786 -0.0049 0.043 Uiso 1 calc R .
C63 C 0.0250(4) 0.5106(2) 0.2793(3) 0.0522(16) Uani 1 d . .
H63A H -0.0092 0.4738 0.2642 0.063 Uiso 1 calc R .
H63B H 0.0662 0.4920 0.3062 0.063 Uiso 1 calc R .
C70 C 0.3668(3) 0.7604(3) 0.6138(3) 0.0546(16) Uani 1 d . .
H70A H 0.3894 0.7623 0.6531 0.065 Uiso 1 calc R .
H70B H 0.3306 0.7209 0.6105 0.065 Uiso 1 calc R .
C69 C 0.7173(4) 0.4030(3) 0.3566(3) 0.0639(17) Uiso 1 d . .
H69A H 0.7553 0.3653 0.3634 0.077 Uiso 1 calc R .
H69B H 0.6709 0.3874 0.3324 0.077 Uiso 1 calc R .
C68 C 0.6852(6) 0.4309(4) 0.4132(4) 0.100(3) Uiso 1 d . U
H68A H 0.7173 0.4128 0.4458 0.120 Uiso 1 calc R .
H68B H 0.6262 0.4196 0.4187 0.120 Uiso 1 calc R .
C72 C 0.3518(5) 0.8434(3) 0.5438(3) 0.072(2) Uani 1 d . U
H72A H 0.3189 0.8239 0.5123 0.086 Uiso 1 calc R .
H72B H 0.3511 0.8925 0.5402 0.086 Uiso 1 calc R .
C66 C 0.7538(6) 0.5117(4) 0.3674(4) 0.101(3) Uiso 1 d . U
H66A H 0.8082 0.5182 0.3859 0.122 Uiso 1 calc R .
H66B H 0.7417 0.5523 0.3450 0.122 Uiso 1 calc R .
C67 C 0.6967(6) 0.5065(4) 0.4086(4) 0.107(3) Uiso 1 d . .
H67A H 0.6446 0.5287 0.3975 0.128 Uiso 1 calc R .
H67B H 0.7167 0.5256 0.4451 0.128 Uiso 1 calc R .

loop_
_atom_site_aniso_label
_atom_site_aniso_U_11
_atom_site_aniso_U_22
_atom_site_aniso_U_33
_atom_site_aniso_U_23
_atom_site_aniso_U_13
_atom_site_aniso_U_12
Pr3 0.01098(9) 0.01604(8) 0.01245(9) -0.00108(8) -0.00095(7) -0.00017(8)
Pr2 0.01112(8) 0.01131(7) 0.01068(9) -0.00013(7) 0.00081(8) -0.00041(7)
Pr1 0.01054(8) 0.01366(8) 0.01258(9) -0.00129(8) -0.00039(7) -0.00036(7)
O3 0.0126(11) 0.0114(11) 0.0163(13) -0.0047(10) -0.0005(9) 0.0005(9)
O1 0.0154(13) 0.0158(12) 0.0116(13) -0.0011(9) 0.0010(11) 0.0002(9)
C6 0.0083(15) 0.0162(16) 0.0125(17) -0.0016(13) 0.0025(13) -0.0007(13)
N15 0.0258(17) 0.0201(15) 0.0207(17) -0.0020(15) -0.0046(14) -0.0016(14)
N2 0.0116(14) 0.0160(13) 0.0176(16) -0.0002(14) 0.0025(12) -0.0007(12)
N1 0.0118(15) 0.0206(14) 0.0146(17) -0.0025(12) -0.0019(13) 0.0006(11)
N6 0.0113(14) 0.0214(16) 0.0125(16) -0.0018(13) -0.0004(12) 0.0019(12)
C27 0.0086(17) 0.0146(14) 0.0145(19) -0.0020(13) 0.0010(15) 0.0005(13)
C10 0.0133(16) 0.0159(16) 0.0119(18) 0.0005(15) 0.0065(13) 0.0027(14)
N5 0.0101(14) 0.0202(15) 0.0178(17) -0.0021(12) -0.0030(13) -0.0016(11)
O4 0.0137(13) 0.0152(12) 0.0158(14) -0.0046(10) -0.0015(11) 0.0017(10)
O2 0.0133(12) 0.0152(11) 0.0112(13) -0.0026(10) 0.0023(11) -0.0002(9)
N4 0.0160(16) 0.0176(15) 0.0131(17) 0.0010(12) -0.0016(13) -0.0039(12)
N17 0.0148(16) 0.0200(15) 0.0197(17) 0.0014(12) -0.0016(13) -0.0007(11)
C29 0.022(2) 0.0163(15) 0.0140(19) -0.0036(13) -0.0024(17) 0.0022(15)
N3 0.0120(15) 0.0166(14) 0.0116(16) -0.0034(12) -0.0023(12) 0.0002(11)
C13 0.020(2) 0.0171(15) 0.0133(18) -0.0028(13) 0.0003(17) 0.0004(15)
C3 0.0127(17) 0.0249(19) 0.024(2) -0.0042(18) 0.0046(15) 0.0010(15)
C7 0.0141(18) 0.0145(16) 0.012(2) 0.0001(13) 0.0045(14) 0.0018(13)
C22 0.0060(14) 0.0176(15) 0.0175(18) 0.0002(17) 0.0001(13) 0.0031(13)
N7 0.0115(15) 0.0146(14) 0.0156(17) -0.0023(12) -0.0017(13) 0.0005(11)
N18 0.0162(16) 0.0182(14) 0.0176(17) 0.0010(12) -0.0003(14) 0.0021(12)
C15 0.0175(19) 0.0169(17) 0.016(2) -0.0008(15) -0.0032(16) -0.0032(14)
C25 0.0163(17) 0.0130(15) 0.0122(18) 0.0027(15) 0.0029(13) 0.0036(14)
C4 0.0124(18) 0.0207(16) 0.019(2) -0.0031(14) 0.0027(16) -0.0022(13)
N13 0.0167(15) 0.0171(13) 0.0163(16) 0.0021(12) 0.0013(15) 0.0009(13)
C46 0.023(2) 0.026(2) 0.016(2) 0.0027(16) 0.0007(17) -0.0043(16)
C9 0.0183(18) 0.0123(15) 0.0098(19) -0.0001(13) 0.0025(15) 0.0000(12)
N14 0.0199(17) 0.0214(15) 0.0125(17) 0.0000(13) 0.0018(13) 0.0001(13)
O5 0.0209(13) 0.0163(12) 0.0136(13) 0.0017(10) 0.0016(11) 0.0047(10)
N10 0.0147(16) 0.0177(14) 0.0198(18) -0.0042(12) -0.0008(14) -0.0008(12)
N9 0.0158(17) 0.0241(15) 0.0159(17) 0.0000(13) -0.0021(14) -0.0026(12)
N16 0.0198(18) 0.0199(16) 0.0222(19) 0.0002(14) -0.0033(15) -0.0022(13)
C61 0.036(2) 0.0218(18) 0.0153(19) -0.0021(18) 0.0045(16) 0.0042(19)
O6 0.0214(15) 0.0226(13) 0.0202(15) 0.0039(11) 0.0042(12) 0.0038(11)
N12 0.0158(16) 0.0167(14) 0.0181(17) -0.0007(12) 0.0018(14) -0.0004(12)
N11 0.0176(17) 0.0177(15) 0.0201(19) -0.0025(13) 0.0011(14) -0.0001(12)
C35 0.025(2) 0.030(2) 0.018(2) -0.0057(19) -0.0020(16) 0.0020(18)
N8 0.0132(16) 0.0183(14) 0.0116(16) -0.0015(12) -0.0001(13) -0.0006(12)
C36 0.018(2) 0.0226(19) 0.020(2) -0.0074(16) 0.0019(17) -0.0014(15)
C33 0.040(3) 0.042(3) 0.031(3) 0.015(2) -0.009(2) -0.008(2)
C56 0.015(2) 0.0224(19) 0.022(2) -0.0014(16) -0.0014(17) -0.0031(14)
C17 0.0173(18) 0.031(2) 0.038(2) -0.007(2) -0.0110(18) 0.0052(17)
C26 0.0190(19) 0.0123(15) 0.013(2) 0.0029(13) 0.0026(15) 0.0002(13)
C41 0.020(2) 0.0173(17) 0.027(2) 0.0011(15) -0.0033(18) -0.0019(15)
C31 0.021(2) 0.0162(17) 0.012(2) -0.0028(14) -0.0012(16) -0.0022(14)
C32 0.017(2) 0.029(2) 0.033(3) -0.0108(19) -0.0031(19) 0.0019(16)
C23 0.0167(19) 0.0135(16) 0.015(2) 0.0011(14) 0.0021(15) 0.0036(13)
C44 0.0147(17) 0.0184(15) 0.019(2) 0.0021(13) -0.0059(17) -0.0023(14)
C16 0.019(2) 0.0245(19) 0.023(2) -0.0055(16) -0.0029(17) -0.0028(15)
C18 0.0118(17) 0.0203(17) 0.025(2) -0.0018(17) 0.0015(15) 0.0018(13)
C51 0.028(2) 0.027(2) 0.014(2) 0.0061(16) -0.0037(17) -0.0078(16)
C45 0.026(2) 0.0177(18) 0.022(2) 0.0065(16) -0.0035(18) -0.0028(15)
C65 0.028(2) 0.027(2) 0.027(3) 0.0038(18) 0.011(2) 0.0017(16)
C57 0.027(2) 0.033(2) 0.033(3) -0.002(2) -0.001(2) -0.0076(17)
C40 0.026(2) 0.0227(19) 0.026(2) 0.0092(18) 0.0030(19) -0.0041(15)
C24 0.0156(18) 0.0140(16) 0.0121(19) 0.0002(13) 0.0067(14) 0.0002(13)
C8 0.0161(19) 0.0163(16) 0.0101(19) -0.0005(13) 0.0042(15) 0.0004(13)
C11 0.0112(18) 0.0140(15) 0.0143(19) -0.0033(13) 0.0010(14) -0.0001(12)
C62 0.035(3) 0.0218(18) 0.025(2) -0.0018(16) 0.006(2) -0.0006(17)
C30 0.023(2) 0.0178(18) 0.018(2) -0.0042(15) -0.0028(17) 0.0010(15)
C54 0.019(2) 0.0249(19) 0.020(2) -0.0031(16) -0.0030(17) 0.0022(14)
C55 0.014(2) 0.027(2) 0.028(2) -0.0019(17) -0.0063(18) -0.0001(15)
C34 0.025(2) 0.035(2) 0.016(2) -0.0005(18) -0.0020(18) 0.0027(17)
C19 0.015(2) 0.0223(19) 0.029(2) -0.0048(16) -0.0020(17) 0.0046(15)
C39 0.021(2) 0.0218(18) 0.019(2) 0.0014(16) 0.0049(17) -0.0027(15)
C60 0.036(3) 0.032(2) 0.023(2) 0.0038(18) 0.003(2) 0.0082(19)
O7 0.076(3) 0.054(2) 0.090(4) -0.020(2) 0.016(3) -0.013(2)
C2 0.0149(19) 0.0232(19) 0.025(2) -0.0042(16) -0.0035(17) 0.0008(14)
C38 0.037(3) 0.027(2) 0.029(2) 0.0000(17) 0.012(2) -0.0090(19)
C43 0.031(2) 0.0166(17) 0.033(3) 0.0001(18) 0.000(2) 0.0011(15)
C49 0.047(3) 0.0172(19) 0.032(3) 0.0023(17) -0.008(2) -0.0020(18)
C5 0.017(2) 0.041(2) 0.026(2) -0.0118(19) 0.0089(19) -0.0032(18)
C20 0.0171(19) 0.0211(17) 0.021(2) -0.0011(15) 0.0022(17) 0.0017(14)
C21 0.021(2) 0.034(2) 0.029(3) -0.0101(18) -0.0023(18) 0.0120(17)
C47 0.044(3) 0.033(2) 0.027(3) 0.000(2) 0.008(2) -0.004(2)
C42 0.032(3) 0.0211(19) 0.037(3) -0.0008(18) 0.004(2) 0.0010(17)
C14 0.026(2) 0.0186(18) 0.014(2) -0.0063(15) -0.0035(17) 0.0004(15)
C37 0.030(2) 0.023(2) 0.036(3) -0.0032(19) -0.001(2) -0.0099(17)
C64 0.046(3) 0.028(2) 0.038(3) -0.001(2) 0.012(2) -0.008(2)
O8 0.055(3) 0.111(4) 0.068(3) 0.053(3) 0.018(2) 0.031(3)
C58 0.022(2) 0.0180(17) 0.019(2) 0.0025(14) -0.0002(18) 0.0052(15)
C52 0.042(3) 0.035(2) 0.021(2) 0.0014(19) 0.001(2) -0.004(2)
C12 0.019(2) 0.031(2) 0.018(2) -0.0095(17) 0.0029(17) -0.0008(16)
C71 0.041(3) 0.048(3) 0.054(4) 0.009(3) 0.009(3) -0.003(2)
C28 0.021(2) 0.022(2) 0.028(2) -0.0075(17) -0.0015(18) 0.0038(15)
C59 0.030(2) 0.0172(18) 0.025(2) 0.0066(16) -0.0025(18) -0.0011(15)
C48 0.091(5) 0.025(2) 0.047(3) -0.001(2) -0.004(3) 0.016(3)
C53 0.034(3) 0.048(3) 0.023(2) 0.012(2) -0.0090(19) -0.004(2)
C1 0.009(2) 0.057(3) 0.039(3) -0.020(2) 0.001(2) 0.0014(18)
C73 0.059(4) 0.056(3) 0.055(4) -0.007(3) 0.013(3) -0.023(3)
C50 0.067(4) 0.022(2) 0.018(2) 0.0050(18) -0.007(2) -0.007(2)
C63 0.062(4) 0.023(2) 0.071(4) 0.000(3) 0.033(3) -0.002(2)
C70 0.032(3) 0.073(4) 0.058(4) 0.030(3) -0.006(3) -0.007(3)
C72 0.092(5) 0.068(4) 0.057(4) 0.023(3) 0.021(4) 0.034(4)

loop_
_atom_type_symbol
_atom_type_description
_atom_type_scat_dispersion_real
_atom_type_scat_dispersion_imag
_atom_type_scat_source
C C 0.0033 0.0016 'International Tables Vol C Tables 4.2.6.8 and 6.1.1.4'
H H 0.0000 0.0000 'International Tables Vol C Tables 4.2.6.8 and 6.1.1.4'
N N 0.0061 0.0033 'International Tables Vol C Tables 4.2.6.8 and 6.1.1.4'
O O 0.0106 0.0060 'International Tables Vol C Tables 4.2.6.8 and 6.1.1.4'
Pr Pr -0.2180 2.8214 'International Tables Vol C Tables 4.2.6.8 and 6.1.1.4'

loop_
_geom_angle_atom_site_label_1
_geom_angle_atom_site_label_2
_geom_angle_atom_site_label_3
_geom_angle
N15 Pr3 Pr2 107.68(7)
N15 Pr3 N5 78.01(10)
N15 Pr3 O4 94.06(9)
N15 Pr3 N4 108.79(10)
N15 Pr3 N18 115.09(10)
N15 Pr3 N16 32.58(10)
N15 Pr3 O6 162.22(9)
N5 Pr3 Pr2 95.95(6)
N5 Pr3 N4 167.67(9)
O4 Pr3 Pr2 34.80(6)
O4 Pr3 N5 61.55(8)
O4 Pr3 N4 126.54(9)
O4 Pr3 N18 126.72(9)
O4 Pr3 O6 68.20(8)
O2 Pr3 Pr2 33.93(6)
O2 Pr3 N15 102.52(9)
O2 Pr3 N5 128.57(9)
O2 Pr3 O4 67.17(8)
O2 Pr3 N4 61.07(9)
O2 Pr3 N18 136.93(8)
O2 Pr3 N16 86.58(10)
O2 Pr3 O6 72.40(8)
N4 Pr3 Pr2 91.75(7)
N17 Pr3 Pr2 165.88(7)
N17 Pr3 N15 86.36(10)
N17 Pr3 N5 88.40(10)
N17 Pr3 O4 148.99(9)
N17 Pr3 O2 142.91(9)
N17 Pr3 N4 81.92(10)
N17 Pr3 N18 32.16(10)
N17 Pr3 N16 82.10(11)
N17 Pr3 O6 108.10(9)
N18 Pr3 Pr2 135.33(7)
N18 Pr3 N5 81.23(9)
N18 Pr3 N4 86.52(9)
N18 Pr3 O6 77.01(9)
N16 Pr3 Pr2 108.75(8)
N16 Pr3 N5 110.12(10)
N16 Pr3 O4 113.91(10)
N16 Pr3 N4 76.21(10)
N16 Pr3 N18 114.05(10)
N16 Pr3 O6 156.37(10)
O6 Pr3 Pr2 58.45(6)
O6 Pr3 N5 91.77(9)
O6 Pr3 N4 84.06(9)
Pr1 Pr2 Pr3 132.830(6)
O3 Pr2 Pr3 118.16(5)
O3 Pr2 Pr1 35.92(5)
O3 Pr2 N13 134.54(9)
O3 Pr2 N14 113.13(9)
O3 Pr2 O5 61.72(7)
O1 Pr2 Pr3 115.31(6)
O1 Pr2 Pr1 35.90(6)
O1 Pr2 O3 69.51(8)
O1 Pr2 O4 126.31(8)
O1 Pr2 N13 106.66(9)
O1 Pr2 N14 127.81(9)
O1 Pr2 O5 63.15(8)
O4 Pr2 Pr3 35.74(6)
O4 Pr2 Pr1 118.16(6)
O4 Pr2 O3 88.82(8)
O4 Pr2 N13 122.20(10)
O4 Pr2 N14 105.81(10)
O4 Pr2 O5 145.10(8)
O2 Pr2 Pr3 34.86(6)
O2 Pr2 Pr1 117.98(6)
O2 Pr2 O3 128.96(8)
O2 Pr2 O1 87.21(8)
O2 Pr2 O4 68.99(8)
O2 Pr2 N13 94.92(9)
O2 Pr2 N14 116.93(9)
O2 Pr2 O5 143.83(7)
N13 Pr2 Pr3 104.57(8)
N13 Pr2 Pr1 118.25(8)
N13 Pr2 N14 32.50(10)
N13 Pr2 O5 75.99(9)
N14 Pr2 Pr3 108.28(7)
N14 Pr2 Pr1 118.35(7)
N14 Pr2 O5 72.99(9)
O5 Pr2 Pr3 178.45(5)
O5 Pr2 Pr1 46.07(5)
O3 Pr1 Pr2 35.62(5)
O3 Pr1 O1 68.52(8)
O3 Pr1 N1 129.64(8)
O3 Pr1 O5 62.48(7)
O3 Pr1 N10 140.15(9)
O3 Pr1 N9 122.90(9)
O3 Pr1 N12 93.35(9)
O3 Pr1 N11 110.93(9)
O3 Pr1 N8 61.24(8)
O1 Pr1 Pr2 35.17(6)
O1 Pr1 N1 61.62(9)
O1 Pr1 O5 63.66(8)
O1 Pr1 N10 145.18(9)
O1 Pr1 N9 124.52(9)
O1 Pr1 N12 106.32(9)
O1 Pr1 N11 87.12(9)
O1 Pr1 N8 129.69(9)
N1 Pr1 Pr2 94.27(6)
N1 Pr1 O5 88.58(8)
N1 Pr1 N8 168.18(9)
O5 Pr1 Pr2 47.30(5)
N10 Pr1 Pr2 154.60(7)
N10 Pr1 N1 85.49(10)
N10 Pr1 O5 107.36(9)
N10 Pr1 N9 32.02(9)
N10 Pr1 N8 82.71(9)
N9 Pr1 Pr2 122.71(7)
N9 Pr1 N1 82.57(10)
N9 Pr1 O5 75.41(9)
N9 Pr1 N8 86.98(10)
N12 Pr1 Pr2 111.17(7)
N12 Pr1 N1 106.49(10)
N12 Pr1 O5 155.64(9)
N12 Pr1 N10 93.10(10)
N12 Pr1 N9 124.61(10)
N12 Pr1 N11 32.63(10)
N12 Pr1 N8 75.06(10)
N11 Pr1 Pr2 109.40(7)
N11 Pr1 N1 74.18(9)
N11 Pr1 O5 150.66(9)
N11 Pr1 N10 95.00(10)
N11 Pr1 N9 124.02(10)
N11 Pr1 N8 107.62(9)
N8 Pr1 Pr2 96.03(6)
N8 Pr1 O5 94.14(8)
Pr2 O3 Pr1 108.46(9)
C27 O3 Pr2 121.45(18)
C27 O3 Pr1 129.66(19)
Pr2 O1 Pr1 108.93(9)
C6 O1 Pr2 123.21(19)
C6 O1 Pr1 127.9(2)
O1 C6 N2 108.7(3)
O1 C6 C7 108.3(3)
O1 C6 C8 108.9(3)
N2 C6 C7 109.4(3)
N2 C6 C8 110.6(3)
C7 C6 C8 110.9(3)
N16 N15 Pr3 74.0(2)
C49 N15 Pr3 165.7(3)
C49 N15 N16 108.3(3)
N1 N2 C6 120.4(3)
C4 N2 C6 127.7(3)
C4 N2 N1 111.9(3)
N2 N1 Pr1 113.4(2)
C2 N1 Pr1 135.7(2)
C2 N1 N2 104.7(3)
N5 N6 C22 118.2(3)
C20 N6 N5 111.8(3)
C20 N6 C22 128.5(3)
O3 C27 N7 108.6(3)
O3 C27 C25 107.4(3)
O3 C27 C26 109.4(3)
N7 C27 C25 109.1(3)
N7 C27 C26 110.2(3)
C26 C27 C25 112.1(3)
C8 C10 H10 120.2
C8 C10 C11 119.6(3)
C11 C10 H10 120.2
N6 N5 Pr3 118.0(2)
C18 N5 Pr3 136.5(3)
C18 N5 N6 105.5(3)
Pr2 O4 Pr3 109.46(9)
C22 O4 Pr3 128.7(2)
C22 O4 Pr2 121.4(2)
Pr2 O2 Pr3 111.20(9)
C11 O2 Pr3 125.1(2)
C11 O2 Pr2 123.4(2)
N3 N4 Pr3 109.7(2)
C15 N4 Pr3 137.1(2)
C15 N4 N3 104.8(3)
N18 N17 Pr3 78.04(19)
C54 N17 Pr3 172.6(3)
C54 N17 N18 109.1(3)
N7 C29 C30 105.6(3)
N7 C29 C28 124.3(3)
C30 C29 C28 130.1(3)
N4 N3 C11 119.6(3)
C13 N3 N4 111.6(3)
C13 N3 C11 128.4(3)
N3 C13 C14 106.3(3)
N3 C13 C12 122.9(3)
C14 C13 C12 130.8(3)
C4 C3 H3 126.6
C4 C3 C2 106.9(3)
C2 C3 H3 126.6
C6 C7 H7 119.5
C9 C7 C6 120.9(3)
C9 C7 H7 119.5
N6 C22 C23 109.4(3)
N6 C22 C24 109.7(3)
O4 C22 N6 108.5(3)
O4 C22 C23 109.2(3)
O4 C22 C24 107.6(3)
C23 C22 C24 112.4(3)
C29 N7 C27 127.3(3)
C29 N7 N8 112.4(3)
N8 N7 C27 118.9(3)
N17 N18 Pr3 69.80(18)
C56 N18 Pr3 176.9(3)
C56 N18 N17 107.5(3)
N4 C15 C16 121.4(4)
N4 C15 C14 110.5(3)
C14 C15 C16 128.1(4)
C27 C25 H25 119.7
C24 C25 C27 120.7(3)
C24 C25 H25 119.7
N2 C4 C3 105.8(3)
N2 C4 C5 123.8(3)
C3 C4 C5 130.3(3)
N14 N13 Pr2 75.91(17)
C44 N13 Pr2 175.5(3)
C44 N13 N14 108.4(3)
N14 C46 C45 109.4(4)
N14 C46 C47 120.7(4)
C45 C46 C47 130.0(4)
C7 C9 H9 119.9
C7 C9 C11 120.2(3)
C11 C9 H9 119.9
N13 N14 Pr2 71.58(17)
C46 N14 Pr2 178.9(3)
C46 N14 N13 107.6(3)
Pr1 O5 Pr2 86.63(7)
C61 O5 Pr2 116.2(2)
C61 O5 Pr1 113.2(2)
C58 O5 Pr2 118.0(2)
C58 O5 Pr1 113.9(2)
C58 O5 C61 107.8(3)
N9 N10 Pr1 75.92(19)
C36 N10 Pr1 174.5(3)
C36 N10 N9 108.3(3)
N10 N9 Pr1 72.06(19)
C34 N9 Pr1 176.3(3)
C34 N9 N10 108.1(3)
N15 N16 Pr3 73.4(2)
C51 N16 Pr3 165.5(3)
C51 N16 N15 108.2(3)
O5 C61 H61A 110.2
O5 C61 H61B 110.2
O5 C61 C60 107.5(3)
H61A C61 H61B 108.5
C60 C61 H61A 110.2
C60 C61 H61B 110.2
C65 O6 Pr3 116.2(2)
C62 O6 Pr3 118.6(2)
C62 O6 C65 108.9(3)
N11 N12 Pr1 74.37(18)
C41 N12 Pr1 174.9(3)
C41 N12 N11 108.7(3)
N12 N11 Pr1 72.99(18)
C39 N11 Pr1 175.4(3)
C39 N11 N12 108.0(3)
C36 C35 H35 127.0
C34 C35 H35 127.0
C34 C35 C36 106.1(3)
N7 N8 Pr1 116.4(2)
C31 N8 Pr1 138.0(3)
C31 N8 N7 104.5(3)
N10 C36 C35 108.9(3)
N10 C36 C37 120.8(4)
C35 C36 C37 130.3(4)
H33A C33 H33B 109.5
H33A C33 H33C 109.5
H33B C33 H33C 109.5
C34 C33 H33A 109.5
C34 C33 H33B 109.5
C34 C33 H33C 109.5
N18 C56 C57 121.6(4)
N18 C56 C55 109.2(3)
C55 C56 C57 129.2(4)
H17A C17 H17B 109.5
H17A C17 H17C 109.5
H17B C17 H17C 109.5
C18 C17 H17A 109.5
C18 C17 H17B 109.5
C18 C17 H17C 109.5
C27 C26 H26 119.6
C23 C26 C27 120.7(3)
C23 C26 H26 119.6
N12 C41 C40 108.7(3)
N12 C41 C42 121.5(4)
C40 C41 C42 129.7(4)
N8 C31 C32 122.3(3)
N8 C31 C30 111.0(3)
C30 C31 C32 126.6(3)
C31 C32 H32A 109.5
C31 C32 H32B 109.5
C31 C32 H32C 109.5
H32A C32 H32B 109.5
H32A C32 H32C 109.5
H32B C32 H32C 109.5
C22 C23 H23 119.7
C26 C23 C22 120.6(3)
C26 C23 H23 119.7
N13 C44 C45 109.3(3)
N13 C44 C43 120.7(3)
C45 C44 C43 130.1(3)
C15 C16 H16A 109.5
C15 C16 H16B 109.5
C15 C16 H16C 109.5
H16A C16 H16B 109.5
H16A C16 H16C 109.5
H16B C16 H16C 109.5
N5 C18 C17 122.3(3)
N5 C18 C19 109.8(3)
C19 C18 C17 127.9(3)
N16 C51 C52 120.6(4)
N16 C51 C50 108.6(4)
C50 C51 C52 130.7(4)
C46 C45 H45 127.3
C44 C45 C46 105.4(3)
C44 C45 H45 127.3
O6 C65 H65A 110.2
O6 C65 H65B 110.2
O6 C65 C64 107.3(3)
H65A C65 H65B 108.5
C64 C65 H65A 110.2
C64 C65 H65B 110.2
C56 C57 H57A 109.5
C56 C57 H57B 109.5
C56 C57 H57C 109.5
H57A C57 H57B 109.5
H57A C57 H57C 109.5
H57B C57 H57C 109.5
C41 C40 H40 127.2
C39 C40 C41 105.6(3)
C39 C40 H40 127.2
C22 C24 H24 119.9
C25 C24 C22 120.3(3)
C25 C24 H24 119.9
C6 C8 H8 119.3
C10 C8 C6 121.5(3)
C10 C8 H8 119.3
O2 C11 C10 108.8(3)
O2 C11 N3 108.8(3)
O2 C11 C9 108.3(3)
N3 C11 C10 110.4(3)
N3 C11 C9 108.7(3)
C9 C11 C10 111.7(3)
O6 C62 H62A 110.3
O6 C62 H62B 110.3
O6 C62 C63 106.9(3)
H62A C62 H62B 108.6
C63 C62 H62A 110.3
C63 C62 H62B 110.3
C29 C30 C31 106.4(3)
C29 C30 H30 126.8
C31 C30 H30 126.8
N17 C54 C55 108.7(3)
N17 C54 C53 119.8(4)
C55 C54 C53 131.5(4)
C56 C55 C54 105.5(3)
C56 C55 H55 127.2
C54 C55 H55 127.2
N9 C34 C35 108.6(4)
N9 C34 C33 122.7(4)
C35 C34 C33 128.7(4)
C18 C19 H19 126.6
C20 C19 C18 106.8(3)
C20 C19 H19 126.6
N11 C39 C40 109.0(3)
N11 C39 C38 121.5(3)
C40 C39 C38 129.4(4)
C61 C60 H60A 110.6
C61 C60 H60B 110.6
C61 C60 C59 105.8(3)
H60A C60 H60B 108.7
C59 C60 H60A 110.6
C59 C60 H60B 110.6
C66 O7 C69 105.3(5)
N1 C2 C3 110.7(3)
N1 C2 C1 121.3(4)
C3 C2 C1 128.0(4)
C39 C38 H38A 109.5
C39 C38 H38B 109.5
C39 C38 H38C 109.5
H38A C38 H38B 109.5
H38A C38 H38C 109.5
H38B C38 H38C 109.5
C44 C43 H43A 109.5
C44 C43 H43B 109.5
C44 C43 H43C 109.5
H43A C43 H43B 109.5
H43A C43 H43C 109.5
H43B C43 H43C 109.5
N15 C49 C48 121.5(4)
N15 C49 C50 109.1(4)
C50 C49 C48 129.4(4)
C4 C5 H5A 109.5
C4 C5 H5B 109.5
C4 C5 H5C 109.5
H5A C5 H5B 109.5
H5A C5 H5C 109.5
H5B C5 H5C 109.5
N6 C20 C19 106.0(3)
N6 C20 C21 124.4(3)
C19 C20 C21 129.6(4)
C20 C21 H21A 109.5
C20 C21 H21B 109.5
C20 C21 H21C 109.5
H21A C21 H21B 109.5
H21A C21 H21C 109.5
H21B C21 H21C 109.5
C46 C47 H47A 109.5
C46 C47 H47B 109.5
C46 C47 H47C 109.5
H47A C47 H47B 109.5
H47A C47 H47C 109.5
H47B C47 H47C 109.5
C41 C42 H42A 109.5
C41 C42 H42B 109.5
C41 C42 H42C 109.5
H42A C42 H42B 109.5
H42A C42 H42C 109.5
H42B C42 H42C 109.5
C13 C14 C15 106.8(3)
C13 C14 H14 126.6
C15 C14 H14 126.6
C36 C37 H37A 109.5
C36 C37 H37B 109.5
C36 C37 H37C 109.5
H37A C37 H37B 109.5
H37A C37 H37C 109.5
H37B C37 H37C 109.5
C65 C64 H64A 110.6
C65 C64 H64B 110.6
H64A C64 H64B 108.7
C63 C64 C65 105.8(4)
C63 C64 H64A 110.6
C63 C64 H64B 110.6
C73 O8 C70 109.2(5)
O5 C58 H58A 110.5
O5 C58 H58B 110.5
O5 C58 C59 106.0(3)
H58A C58 H58B 108.7
C59 C58 H58A 110.5
C59 C58 H58B 110.5
C51 C52 H52A 109.5
C51 C52 H52B 109.5
C51 C52 H52C 109.5
H52A C52 H52B 109.5
H52A C52 H52C 109.5
H52B C52 H52C 109.5
C13 C12 H12A 109.5
C13 C12 H12B 109.5
C13 C12 H12C 109.5
H12A C12 H12B 109.5
H12A C12 H12C 109.5
H12B C12 H12C 109.5
H71A C71 H71B 108.9
C70 C71 H71A 110.9
C70 C71 H71B 110.9
C70 C71 C72 104.3(5)
C72 C71 H71A 110.9
C72 C71 H71B 110.9
C29 C28 H28A 109.5
C29 C28 H28B 109.5
C29 C28 H28C 109.5
H28A C28 H28B 109.5
H28A C28 H28C 109.5
H28B C28 H28C 109.5
C60 C59 H59A 110.8
C60 C59 H59B 110.8
C58 C59 C60 104.7(3)
C58 C59 H59A 110.8
C58 C59 H59B 110.8
H59A C59 H59B 108.9
C49 C48 H48A 109.5
C49 C48 H48B 109.5
C49 C48 H48C 109.5
H48A C48 H48B 109.5
H48A C48 H48C 109.5
H48B C48 H48C 109.5
C54 C53 H53A 109.5
C54 C53 H53B 109.5
C54 C53 H53C 109.5
H53A C53 H53B 109.5
H53A C53 H53C 109.5
H53B C53 H53C 109.5
C2 C1 H1A 109.5
C2 C1 H1B 109.5
C2 C1 H1C 109.5
H1A C1 H1B 109.5
H1A C1 H1C 109.5
H1B C1 H1C 109.5
O8 C73 H73A 110.8
O8 C73 H73B 110.8
O8 C73 C72 104.6(5)
H73A C73 H73B 108.9
C72 C73 H73A 110.8
C72 C73 H73B 110.8
C51 C50 H50 127.1
C49 C50 C51 105.8(4)
C49 C50 H50 127.1
C62 C63 H63A 110.5
C62 C63 H63B 110.5
C64 C63 C62 106.0(4)
C64 C63 H63A 110.5
C64 C63 H63B 110.5
H63A C63 H63B 108.7
O8 C70 C71 106.3(4)
O8 C70 H70A 110.5
O8 C70 H70B 110.5
C71 C70 H70A 110.5
C71 C70 H70B 110.5
H70A C70 H70B 108.7
O7 C69 H69A 110.7
O7 C69 H69B 110.7
O7 C69 C68 105.4(6)
H69A C69 H69B 108.8
C68 C69 H69A 110.7
C68 C69 H69B 110.7
C69 C68 H68A 110.7
C69 C68 H68B 110.7
C69 C68 C67 105.2(7)
H68A C68 H68B 108.8
C67 C68 H68A 110.7
C67 C68 H68B 110.7
C71 C72 H72A 111.1
C71 C72 H72B 111.1
C73 C72 C71 103.2(5)
C73 C72 H72A 111.1
C73 C72 H72B 111.1
H72A C72 H72B 109.1
O7 C66 H66A 108.1
O7 C66 H66B 108.1
H66A C66 H66B 107.3
C67 C66 O7 116.9(8)
C67 C66 H66A 108.1
C67 C66 H66B 108.1
C68 C67 H67A 111.3
C68 C67 H67B 111.3
C66 C67 C68 102.2(8)
C66 C67 H67A 111.3
C66 C67 H67B 111.3
H67A C67 H67B 109.2

loop_
_geom_bond_atom_site_label_1
_geom_bond_atom_site_label_2
_geom_bond_distance
Pr3 Pr2 3.9706(3)
Pr3 N15 2.449(3)
Pr3 N5 2.674(3)
Pr3 O4 2.460(3)
Pr3 O2 2.435(2)
Pr3 N4 2.708(3)
Pr3 N17 2.430(3)
Pr3 N18 2.533(3)
Pr3 N16 2.458(3)
Pr3 O6 2.600(2)
Pr2 Pr1 3.9179(3)
Pr2 O3 2.405(2)
Pr2 O1 2.386(2)
Pr2 O4 2.403(2)
Pr2 O2 2.377(3)
Pr2 N13 2.437(3)
Pr2 N14 2.492(3)
Pr2 O5 2.884(3)
Pr1 O3 2.423(2)
Pr1 O1 2.429(2)
Pr1 N1 2.678(3)
Pr1 O5 2.826(2)
Pr1 N10 2.471(3)
Pr1 N9 2.520(3)
Pr1 N12 2.449(3)
Pr1 N11 2.467(3)
Pr1 N8 2.715(3)
O3 C27 1.394(4)
O1 C6 1.388(4)
C6 N2 1.484(4)
C6 C7 1.518(5)
C6 C8 1.522(5)
N15 N16 1.377(4)
N15 C49 1.332(5)
N2 N1 1.363(4)
N2 C4 1.355(4)
N1 C2 1.344(5)
N6 N5 1.367(4)
N6 C22 1.499(4)
N6 C20 1.348(5)
C27 N7 1.495(4)
C27 C25 1.519(5)
C27 C26 1.504(5)
C10 H10 0.9500
C10 C8 1.319(5)
C10 C11 1.524(5)
N5 C18 1.325(4)
O4 C22 1.393(4)
O2 C11 1.390(4)
N4 N3 1.373(4)
N4 C15 1.342(5)
N17 N18 1.379(4)
N17 C54 1.338(5)
C29 N7 1.356(4)
C29 C30 1.384(5)
C29 C28 1.487(6)
N3 C13 1.356(4)
N3 C11 1.490(4)
C13 C14 1.369(5)
C13 C12 1.505(5)
C3 H3 0.9500
C3 C4 1.374(5)
C3 C2 1.378(5)
C7 H7 0.9500
C7 C9 1.324(5)
C22 C23 1.507(5)
C22 C24 1.515(5)
N7 N8 1.367(4)
N18 C56 1.349(5)
C15 C16 1.491(5)
C15 C14 1.390(6)
C25 H25 0.9500
C25 C24 1.325(5)
C4 C5 1.483(5)
N13 N14 1.380(4)
N13 C44 1.345(4)
C46 N14 1.341(5)
C46 C45 1.399(5)
C46 C47 1.489(6)
C9 H9 0.9500
C9 C11 1.517(5)
O5 C61 1.463(4)
O5 C58 1.450(4)
N10 N9 1.377(4)
N10 C36 1.343(5)
N9 C34 1.353(5)
N16 C51 1.341(5)
C61 H61A 0.9900
C61 H61B 0.9900
C61 C60 1.512(6)
O6 C65 1.446(5)
O6 C62 1.431(4)
N12 N11 1.381(4)
N12 C41 1.334(5)
N11 C39 1.338(5)
C35 H35 0.9500
C35 C36 1.389(6)
C35 C34 1.389(6)
N8 C31 1.341(4)
C36 C37 1.488(5)
C33 H33A 0.9800
C33 H33B 0.9800
C33 H33C 0.9800
C33 C34 1.497(6)
C56 C57 1.501(6)
C56 C55 1.395(6)
C17 H17A 0.9800
C17 H17B 0.9800
C17 H17C 0.9800
C17 C18 1.497(5)
C26 H26 0.9500
C26 C23 1.327(5)
C41 C40 1.395(6)
C41 C42 1.502(5)
C31 C32 1.493(5)
C31 C30 1.390(5)
C32 H32A 0.9800
C32 H32B 0.9800
C32 H32C 0.9800
C23 H23 0.9500
C44 C45 1.380(5)
C44 C43 1.496(5)
C16 H16A 0.9800
C16 H16B 0.9800
C16 H16C 0.9800
C18 C19 1.403(5)
C51 C52 1.504(6)
C51 C50 1.389(6)
C45 H45 0.9500
C65 H65A 0.9900
C65 H65B 0.9900
C65 C64 1.495(6)
C57 H57A 0.9800
C57 H57B 0.9800
C57 H57C 0.9800
C40 H40 0.9500
C40 C39 1.392(5)
C24 H24 0.9500
C8 H8 0.9500
C62 H62A 0.9900
C62 H62B 0.9900
C62 C63 1.479(6)
C30 H30 0.9500
C54 C55 1.395(5)
C54 C53 1.490(6)
C55 H55 0.9500
C19 H19 0.9500
C19 C20 1.365(6)
C39 C38 1.508(6)
C60 H60A 0.9900
C60 H60B 0.9900
C60 C59 1.515(6)
O7 C69 1.460(7)
O7 C66 1.407(9)
C2 C1 1.483(6)
C38 H38A 0.9800
C38 H38B 0.9800
C38 H38C 0.9800
C43 H43A 0.9800
C43 H43B 0.9800
C43 H43C 0.9800
C49 C48 1.491(6)
C49 C50 1.386(7)
C5 H5A 0.9800
C5 H5B 0.9800
C5 H5C 0.9800
C20 C21 1.489(5)
C21 H21A 0.9800
C21 H21B 0.9800
C21 H21C 0.9800
C47 H47A 0.9800
C47 H47B 0.9800
C47 H47C 0.9800
C42 H42A 0.9800
C42 H42B 0.9800
C42 H42C 0.9800
C14 H14 0.9500
C37 H37A 0.9800
C37 H37B 0.9800
C37 H37C 0.9800
C64 H64A 0.9900
C64 H64B 0.9900
C64 C63 1.477(6)
O8 C73 1.401(7)
O8 C70 1.427(7)
C58 H58A 0.9900
C58 H58B 0.9900
C58 C59 1.513(5)
C52 H52A 0.9800
C52 H52B 0.9800
C52 H52C 0.9800
C12 H12A 0.9800
C12 H12B 0.9800
C12 H12C 0.9800
C71 H71A 0.9900
C71 H71B 0.9900
C71 C70 1.485(7)
C71 C72 1.490(8)
C28 H28A 0.9800
C28 H28B 0.9800
C28 H28C 0.9800
C59 H59A 0.9900
C59 H59B 0.9900
C48 H48A 0.9800
C48 H48B 0.9800
C48 H48C 0.9800
C53 H53A 0.9800
C53 H53B 0.9800
C53 H53C 0.9800
C1 H1A 0.9800
C1 H1B 0.9800
C1 H1C 0.9800
C73 H73A 0.9900
C73 H73B 0.9900
C73 C72 1.470(9)
C50 H50 0.9500
C63 H63A 0.9900
C63 H63B 0.9900
C70 H70A 0.9900
C70 H70B 0.9900
C69 H69A 0.9900
C69 H69B 0.9900
C69 C68 1.529(10)
C68 H68A 0.9900
C68 H68B 0.9900
C68 C67 1.535(11)
C72 H72A 0.9900
C72 H72B 0.9900
C66 H66A 0.9900
C66 H66B 0.9900
C66 C67 1.339(11)
C67 H67A 0.9900
C67 H67B 0.9900

loop_
_geom_torsion_atom_site_label_1
_geom_torsion_atom_site_label_2
_geom_torsion_atom_site_label_3
_geom_torsion_atom_site_label_4
_geom_torsion
Pr3 Pr2 Pr1 O3 79.47(10)
Pr3 Pr2 Pr1 O1 -73.34(10)
Pr3 Pr2 Pr1 N1 -94.38(7)
Pr3 Pr2 Pr1 O5 -178.49(7)
Pr3 Pr2 Pr1 N10 177.14(16)
Pr3 Pr2 Pr1 N9 -178.29(9)
Pr3 Pr2 Pr1 N12 15.14(8)
Pr3 Pr2 Pr1 N11 -19.67(7)
Pr3 Pr2 Pr1 N8 91.43(6)
Pr3 Pr2 O3 Pr1 -125.13(6)
Pr3 Pr2 O3 C27 48.0(2)
Pr3 Pr2 O1 Pr1 129.00(7)
Pr3 Pr2 O1 C6 -50.0(2)
Pr3 Pr2 O4 C22 -173.4(3)
Pr3 Pr2 O2 C11 174.2(3)
Pr3 Pr2 N13 N14 -101.25(18)
Pr3 Pr2 N13 C44 65(4)
Pr3 Pr2 N14 N13 88.55(18)
Pr3 Pr2 N14 C46 47(15)
Pr3 Pr2 O5 Pr1 45.3(18)
Pr3 Pr2 O5 C61 159.5(16)
Pr3 Pr2 O5 C58 -70.0(18)
Pr3 N15 N16 C51 164.9(3)
Pr3 N15 C49 C48 81.4(13)
Pr3 N15 C49 C50 -97.7(12)
Pr3 N5 C18 C17 0.0(6)
Pr3 N5 C18 C19 -179.3(3)
Pr3 O4 C22 N6 27.0(4)
Pr3 O4 C22 C23 -92.1(3)
Pr3 O4 C22 C24 145.6(2)
Pr3 O2 C11 C10 91.3(3)
Pr3 O2 C11 N3 -29.1(3)
Pr3 O2 C11 C9 -147.1(2)
Pr3 N4 N3 C13 -154.1(2)
Pr3 N4 N3 C11 32.6(3)
Pr3 N4 C15 C16 -36.8(5)
Pr3 N4 C15 C14 142.5(3)
Pr3 N17 N18 C56 178.4(3)
Pr3 N17 C54 C55 -164.2(19)
Pr3 N17 C54 C53 15(2)
Pr3 N18 C56 C57 -149(5)
Pr3 N18 C56 C55 29(5)
Pr3 N16 C51 C52 -82.4(12)
Pr3 N16 C51 C50 95.0(11)
Pr3 O6 C65 C64 142.9(3)
Pr3 O6 C62 C63 -153.9(3)
Pr2 Pr3 N15 N16 97.34(18)
Pr2 Pr3 N15 C49 -161.2(12)
Pr2 Pr3 N5 N6 7.1(2)
Pr2 Pr3 N5 C18 -173.9(3)
Pr2 Pr3 O4 C22 172.7(3)
Pr2 Pr3 O2 C11 -174.1(3)
Pr2 Pr3 N4 N3 -46.5(2)
Pr2 Pr3 N4 C15 171.9(3)
Pr2 Pr3 N17 N18 32.3(4)
Pr2 Pr3 N17 C54 -163.1(19)
Pr2 Pr3 N18 N17 -169.31(14)
Pr2 Pr3 N18 C56 161(5)
Pr2 Pr3 N16 N15 -93.69(18)
Pr2 Pr3 N16 C51 167.9(11)
Pr2 Pr3 O6 C65 107.3(3)
Pr2 Pr3 O6 C62 -119.9(3)
Pr2 Pr1 O3 C27 -172.3(3)
Pr2 Pr1 O1 C6 178.9(3)
Pr2 Pr1 N1 N2 36.1(2)
Pr2 Pr1 N1 C2 -177.1(4)
Pr2 Pr1 O5 C61 -117.2(2)
Pr2 Pr1 O5 C58 119.2(2)
Pr2 Pr1 N10 N9 7.3(3)
Pr2 Pr1 N10 C36 148(3)
Pr2 Pr1 N9 N10 -176.31(15)
Pr2 Pr1 N9 C34 91(4)
Pr2 Pr1 N12 N11 -93.20(18)
Pr2 Pr1 N12 C41 139(3)
Pr2 Pr1 N11 N12 99.21(18)
Pr2 Pr1 N11 C39 -158(3)
Pr2 Pr1 N8 N7 -16.0(2)
Pr2 Pr1 N8 C31 178.3(4)
Pr2 O3 C27 N7 159.72(19)
Pr2 O3 C27 C25 41.9(3)
Pr2 O3 C27 C26 -80.0(3)
Pr2 O1 C6 N2 -158.9(2)
Pr2 O1 C6 C7 -40.1(3)
Pr2 O1 C6 C8 80.6(3)
Pr2 O4 C22 N6 -161.01(19)
Pr2 O4 C22 C23 79.9(3)
Pr2 O4 C22 C24 -42.4(3)
Pr2 O2 C11 C10 -82.1(3)
Pr2 O2 C11 N3 157.53(19)
Pr2 O2 C11 C9 39.5(3)
Pr2 N13 N14 C46 179.2(3)
Pr2 N13 C44 C45 -167(3)
Pr2 N13 C44 C43 13(4)
Pr2 O5 C61 C60 118.6(3)
Pr2 O5 C58 C59 -106.3(3)
Pr1 Pr2 O3 C27 173.1(3)
Pr1 Pr2 O1 C6 -179.0(3)
Pr1 Pr2 O4 Pr3 125.19(7)
Pr1 Pr2 O4 C22 -48.2(3)
Pr1 Pr2 O2 Pr3 -125.74(7)
Pr1 Pr2 O2 C11 48.5(2)
Pr1 Pr2 N13 N14 99.20(18)
Pr1 Pr2 N13 C44 -95(4)
Pr1 Pr2 N14 N13 -98.86(18)
Pr1 Pr2 N14 C46 -140(15)
Pr1 Pr2 O5 C61 114.2(2)
Pr1 Pr2 O5 C58 -115.3(2)
Pr1 O3 C27 N7 -28.8(4)
Pr1 O3 C27 C25 -146.7(2)
Pr1 O3 C27 C26 91.5(3)
Pr1 O1 C6 N2 22.4(4)
Pr1 O1 C6 C7 141.2(2)
Pr1 O1 C6 C8 -98.2(3)
Pr1 N1 C2 C3 -149.1(3)
Pr1 N1 C2 C1 30.4(6)
Pr1 O5 C61 C60 -143.4(3)
Pr1 O5 C58 C59 154.3(2)
Pr1 N10 N9 C34 176.1(3)
Pr1 N10 C36 C35 -140(3)
Pr1 N10 C36 C37 39(3)
Pr1 N9 C34 C35 92(4)
Pr1 N9 C34 C33 -87(4)
Pr1 N12 N11 C39 -175.3(3)
Pr1 N12 C41 C40 126(3)
Pr1 N12 C41 C42 -56(3)
Pr1 N11 C39 C40 -102(3)
Pr1 N11 C39 C38 79(3)
Pr1 N8 C31 C32 -13.5(6)
Pr1 N8 C31 C30 166.4(3)
O3 Pr2 Pr1 O1 -152.81(13)
O3 Pr2 Pr1 N1 -173.85(11)
O3 Pr2 Pr1 O5 102.04(12)
O3 Pr2 Pr1 N10 97.67(19)
O3 Pr2 Pr1 N9 102.24(13)
O3 Pr2 Pr1 N12 -64.33(12)
O3 Pr2 Pr1 N11 -99.13(12)
O3 Pr2 Pr1 N8 11.96(11)
O3 Pr2 O1 Pr1 16.63(8)
O3 Pr2 O1 C6 -162.3(2)
O3 Pr2 O4 Pr3 146.79(10)
O3 Pr2 O4 C22 -26.6(2)
O3 Pr2 O2 Pr3 -84.31(12)
O3 Pr2 O2 C11 89.9(2)
O3 Pr2 N13 N14 58.8(2)
O3 Pr2 N13 C44 -135(4)
O3 Pr2 N14 N13 -138.50(18)
O3 Pr2 N14 C46 -180(100)
O3 Pr2 O5 Pr1 -40.66(7)
O3 Pr2 O5 C61 73.6(2)
O3 Pr2 O5 C58 -156.0(2)
O3 Pr1 O1 Pr2 -16.61(8)
O3 Pr1 O1 C6 162.3(3)
O3 Pr1 N1 N2 31.4(3)
O3 Pr1 N1 C2 178.3(3)
O3 Pr1 O5 Pr2 39.96(7)
O3 Pr1 O5 C61 -77.2(2)
O3 Pr1 O5 C58 159.2(2)
O3 Pr1 N10 N9 71.5(2)
O3 Pr1 N10 C36 -147(3)
O3 Pr1 N9 N10 -133.63(17)
O3 Pr1 N9 C34 134(4)
O3 Pr1 N12 N11 -124.92(19)
O3 Pr1 N12 C41 108(3)
O3 Pr1 N11 N12 61.2(2)
O3 Pr1 N11 C39 164(3)
O3 Pr1 N8 N7 -8.1(2)
O3 Pr1 N8 C31 -173.8(4)
O3 C27 N7 C29 -177.9(3)
O3 C27 N7 N8 16.5(4)
O3 C27 C25 C24 -92.1(4)
O3 C27 C26 C23 90.2(4)
O1 Pr2 Pr1 O3 152.81(13)
O1 Pr2 Pr1 N1 -21.04(12)
O1 Pr2 Pr1 O5 -105.15(12)
O1 Pr2 Pr1 N10 -109.51(19)
O1 Pr2 Pr1 N9 -104.94(13)
O1 Pr2 Pr1 N12 88.48(12)
O1 Pr2 Pr1 N11 53.68(12)
O1 Pr2 Pr1 N8 164.77(12)
O1 Pr2 O3 Pr1 -16.62(8)
O1 Pr2 O3 C27 156.5(2)
O1 Pr2 O4 Pr3 83.51(12)
O1 Pr2 O4 C22 -89.9(3)
O1 Pr2 O2 Pr3 -144.96(10)
O1 Pr2 O2 C11 29.2(2)
O1 Pr2 N13 N14 136.15(18)
O1 Pr2 N13 C44 -58(4)
O1 Pr2 N14 N13 -57.1(2)
O1 Pr2 N14 C46 -99(15)
O1 Pr2 O5 Pr1 39.37(7)
O1 Pr2 O5 C61 153.6(2)
O1 Pr2 O5 C58 -76.0(2)
O1 Pr1 O3 Pr2 16.43(8)
O1 Pr1 O3 C27 -155.9(3)
O1 Pr1 N1 N2 22.5(2)
O1 Pr1 N1 C2 169.3(4)
O1 Pr1 O5 Pr2 -38.35(7)
O1 Pr1 O5 C61 -155.5(2)
O1 Pr1 O5 C58 80.9(2)
O1 Pr1 N10 N9 -64.7(2)
O1 Pr1 N10 C36 76(3)
O1 Pr1 N9 N10 141.20(17)
O1 Pr1 N9 C34 48(4)
O1 Pr1 N12 N11 -56.3(2)
O1 Pr1 N12 C41 176(3)
O1 Pr1 N11 N12 126.90(19)
O1 Pr1 N11 C39 -130(3)
O1 Pr1 N8 N7 -4.7(3)
O1 Pr1 N8 C31 -170.4(3)
O1 C6 N2 N1 3.8(4)
O1 C6 N2 C4 -176.1(3)
O1 C6 C7 C9 89.3(4)
O1 C6 C8 C10 -89.6(4)
C6 N2 N1 Pr1 -22.7(4)
C6 N2 N1 C2 -179.4(3)
C6 N2 C4 C3 179.4(3)
C6 N2 C4 C5 -1.7(6)
C6 C7 C9 C11 0.4(5)
N15 Pr3 Pr2 Pr1 -8.43(8)
N15 Pr3 Pr2 O3 32.43(10)
N15 Pr3 Pr2 O1 -46.85(10)
N15 Pr3 Pr2 O4 70.82(13)
N15 Pr3 Pr2 O2 -86.22(12)
N15 Pr3 Pr2 N13 -163.62(11)
N15 Pr3 Pr2 N14 162.67(11)
N15 Pr3 Pr2 O5 -52.7(17)
N15 Pr3 N5 N6 -99.8(2)
N15 Pr3 N5 C18 79.2(3)
N15 Pr3 O4 Pr2 -115.55(11)
N15 Pr3 O4 C22 57.2(3)
N15 Pr3 O2 Pr2 103.12(11)
N15 Pr3 O2 C11 -71.0(2)
N15 Pr3 N4 N3 62.8(2)
N15 Pr3 N4 C15 -78.8(4)
N15 Pr3 N17 N18 -154.08(19)
N15 Pr3 N17 C54 11(2)
N15 Pr3 N18 N17 28.8(2)
N15 Pr3 N18 C56 -1(5)
N15 Pr3 N16 C51 -98.4(12)
N15 Pr3 O6 C65 65.6(4)
N15 Pr3 O6 C62 -161.6(3)
N15 N16 C51 C52 -176.3(4)
N15 N16 C51 C50 1.2(5)
N15 C49 C50 C51 1.2(6)
N2 C6 C7 C9 -152.4(3)
N2 C6 C8 C10 150.9(3)
N2 N1 C2 C3 -0.3(4)
N2 N1 C2 C1 179.1(4)
N1 Pr1 O3 Pr2 7.97(15)
N1 Pr1 O3 C27 -164.4(2)
N1 Pr1 O1 Pr2 155.99(13)
N1 Pr1 O1 C6 -25.1(2)
N1 Pr1 O5 Pr2 -97.13(8)
N1 Pr1 O5 C61 145.7(2)
N1 Pr1 O5 C58 22.1(2)
N1 Pr1 N10 N9 -83.20(18)
N1 Pr1 N10 C36 58(3)
N1 Pr1 N9 N10 93.38(18)
N1 Pr1 N9 C34 1(4)
N1 Pr1 N12 N11 8.2(2)
N1 Pr1 N12 C41 -119(3)
N1 Pr1 N11 N12 -171.8(2)
N1 Pr1 N11 C39 -69(3)
N1 Pr1 N8 N7 -166.5(4)
N1 Pr1 N8 C31 27.8(7)
N1 N2 C4 C3 -0.5(4)
N1 N2 C4 C5 178.4(3)
N6 N5 C18 C17 179.1(3)
N6 N5 C18 C19 -0.2(4)
N6 C22 C23 C26 150.1(3)
N6 C22 C24 C25 -150.4(3)
C27 N7 N8 Pr1 -1.9(4)
C27 N7 N8 C31 168.3(3)
C27 C25 C24 C22 0.5(5)
C27 C26 C23 C22 0.8(5)
N5 Pr3 Pr2 Pr1 -87.71(6)
N5 Pr3 Pr2 O3 -46.85(9)
N5 Pr3 Pr2 O1 -126.13(9)
N5 Pr3 Pr2 O4 -8.45(12)
N5 Pr3 Pr2 O2 -165.50(12)
N5 Pr3 Pr2 N13 117.10(10)
N5 Pr3 Pr2 N14 83.39(10)
N5 Pr3 Pr2 O5 -132.0(17)
N5 Pr3 N15 N16 -170.2(2)
N5 Pr3 N15 C49 -68.7(12)
N5 Pr3 O4 Pr2 170.43(14)
N5 Pr3 O4 C22 -16.8(3)
N5 Pr3 O2 Pr2 18.58(15)
N5 Pr3 O2 C11 -155.5(2)
N5 Pr3 N4 N3 -175.2(4)
N5 Pr3 N4 C15 43.1(6)
N5 Pr3 N17 N18 -75.99(18)
N5 Pr3 N17 C54 89(2)
N5 Pr3 N18 N17 101.08(18)
N5 Pr3 N18 C56 71(5)
N5 Pr3 N16 N15 10.2(2)
N5 Pr3 N16 C51 -88.2(11)
N5 Pr3 O6 C65 11.4(3)
N5 Pr3 O6 C62 144.2(3)
N5 N6 C22 O4 -22.1(4)
N5 N6 C22 C23 96.9(4)
N5 N6 C22 C24 -139.4(3)
N5 N6 C20 C19 2.2(4)
N5 N6 C20 C21 -178.3(4)
N5 C18 C19 C20 1.5(4)
O4 Pr3 Pr2 Pr1 -79.26(10)
O4 Pr3 Pr2 O3 -38.39(12)
O4 Pr3 Pr2 O1 -117.67(12)
O4 Pr3 Pr2 O2 -157.04(14)
O4 Pr3 Pr2 N13 125.56(13)
O4 Pr3 Pr2 N14 91.84(13)
O4 Pr3 Pr2 O5 -123.5(17)
O4 Pr3 N15 N16 130.05(19)
O4 Pr3 N15 C49 -128.4(12)
O4 Pr3 N5 N6 1.6(2)
O4 Pr3 N5 C18 -179.4(4)
O4 Pr3 O2 Pr2 13.98(8)
O4 Pr3 O2 C11 -160.1(2)
O4 Pr3 N4 N3 -47.4(3)
O4 Pr3 N4 C15 171.0(3)
O4 Pr3 N17 N18 -62.3(3)
O4 Pr3 N17 C54 102(2)
O4 Pr3 N18 N17 145.33(17)
O4 Pr3 N18 C56 116(5)
O4 Pr3 N16 N15 -56.6(2)
O4 Pr3 N16 C51 -155.1(11)
O4 Pr3 O6 C65 69.6(3)
O4 Pr3 O6 C62 -157.6(3)
O4 Pr2 Pr1 O3 38.86(12)
O4 Pr2 Pr1 O1 -113.95(12)
O4 Pr2 Pr1 N1 -134.99(10)
O4 Pr2 Pr1 O5 140.90(10)
O4 Pr2 Pr1 N10 136.53(18)
O4 Pr2 Pr1 N9 141.10(11)
O4 Pr2 Pr1 N12 -25.47(10)
O4 Pr2 Pr1 N11 -60.27(10)
O4 Pr2 Pr1 N8 50.82(10)
O4 Pr2 O3 Pr1 -146.41(10)
O4 Pr2 O3 C27 26.7(2)
O4 Pr2 O1 Pr1 89.06(12)
O4 Pr2 O1 C6 -89.9(2)
O4 Pr2 O2 Pr3 -14.13(9)
O4 Pr2 O2 C11 160.1(2)
O4 Pr2 N13 N14 -67.1(2)
O4 Pr2 N13 C44 99(4)
O4 Pr2 N14 N13 125.90(19)
O4 Pr2 N14 C46 84(15)
O4 Pr2 O5 Pr1 -76.37(14)
O4 Pr2 O5 C61 37.8(3)
O4 Pr2 O5 C58 168.3(2)
O4 C22 C23 C26 -91.4(4)
O4 C22 C24 C25 91.7(4)
O2 Pr3 Pr2 Pr1 77.79(10)
O2 Pr3 Pr2 O3 118.65(11)
O2 Pr3 Pr2 O1 39.37(11)
O2 Pr3 Pr2 O4 157.04(14)
O2 Pr3 Pr2 N13 -77.40(12)
O2 Pr3 Pr2 N14 -111.11(12)
O2 Pr3 Pr2 O5 33.5(17)
O2 Pr3 N15 N16 62.6(2)
O2 Pr3 N15 C49 164.1(12)
O2 Pr3 N5 N6 -3.2(3)
O2 Pr3 N5 C18 175.8(3)
O2 Pr3 O4 Pr2 -13.66(9)
O2 Pr3 O4 C22 159.1(3)
O2 Pr3 N4 N3 -31.4(2)
O2 Pr3 N4 C15 -173.0(4)
O2 Pr3 N17 N18 99.9(2)
O2 Pr3 N17 C54 -96(2)
O2 Pr3 N18 N17 -119.56(19)
O2 Pr3 N18 C56 -149(5)
O2 Pr3 N16 N15 -119.79(19)
O2 Pr3 N16 C51 141.8(11)
O2 Pr3 O6 C65 141.5(3)
O2 Pr3 O6 C62 -85.7(3)
O2 Pr2 Pr1 O3 118.71(11)
O2 Pr2 Pr1 O1 -34.10(12)
O2 Pr2 Pr1 N1 -55.14(9)
O2 Pr2 Pr1 O5 -139.25(9)
O2 Pr2 Pr1 N10 -143.61(17)
O2 Pr2 Pr1 N9 -139.05(11)
O2 Pr2 Pr1 N12 54.38(10)
O2 Pr2 Pr1 N11 19.58(10)
O2 Pr2 Pr1 N8 130.67(9)
O2 Pr2 O3 Pr1 -84.96(11)
O2 Pr2 O3 C27 88.1(2)
O2 Pr2 O1 Pr1 150.28(10)
O2 Pr2 O1 C6 -28.7(2)
O2 Pr2 O4 Pr3 13.82(9)
O2 Pr2 O4 C22 -159.5(3)
O2 Pr2 N13 N14 -135.30(19)
O2 Pr2 N13 C44 31(4)
O2 Pr2 N14 N13 51.8(2)
O2 Pr2 N14 C46 10(15)
O2 Pr2 O5 Pr1 77.64(12)
O2 Pr2 O5 C61 -168.1(2)
O2 Pr2 O5 C58 -37.7(3)
N4 Pr3 Pr2 Pr1 101.93(6)
N4 Pr3 Pr2 O3 142.79(9)
N4 Pr3 Pr2 O1 63.51(9)
N4 Pr3 Pr2 O4 -178.81(12)
N4 Pr3 Pr2 O2 24.14(11)
N4 Pr3 Pr2 N13 -53.26(10)
N4 Pr3 Pr2 N14 -86.97(10)
N4 Pr3 Pr2 O5 57.6(17)
N4 Pr3 N15 N16 -0.8(2)
N4 Pr3 N15 C49 100.7(12)
N4 Pr3 N5 N6 135.4(4)
N4 Pr3 N5 C18 -45.5(6)
N4 Pr3 O4 Pr2 1.48(15)
N4 Pr3 O4 C22 174.2(2)
N4 Pr3 O2 Pr2 -152.15(13)
N4 Pr3 O2 C11 33.8(2)
N4 Pr3 N17 N18 96.35(18)
N4 Pr3 N17 C54 -99(2)
N4 Pr3 N18 N17 -80.34(18)
N4 Pr3 N18 C56 -110(5)
N4 Pr3 N16 N15 179.2(2)
N4 Pr3 N16 C51 80.7(11)
N4 Pr3 O6 C65 -157.0(3)
N4 Pr3 O6 C62 -24.2(3)
N4 N3 C13 C14 0.4(4)
N4 N3 C13 C12 179.7(3)
N4 N3 C11 C10 -126.7(3)
N4 N3 C11 O2 -7.4(4)
N4 N3 C11 C9 110.4(3)
N4 C15 C14 C13 0.5(4)
N17 Pr3 Pr2 Pr1 164.9(3)
N17 Pr3 Pr2 O3 -154.3(3)
N17 Pr3 Pr2 O1 126.5(3)
N17 Pr3 Pr2 O4 -115.9(3)
N17 Pr3 Pr2 O2 87.1(3)
N17 Pr3 Pr2 N13 9.7(3)
N17 Pr3 Pr2 N14 -24.0(3)
N17 Pr3 Pr2 O5 120.6(18)
N17 Pr3 N15 N16 -81.0(2)
N17 Pr3 N15 C49 20.5(12)
N17 Pr3 N5 N6 173.6(2)
N17 Pr3 N5 C18 -7.4(3)
N17 Pr3 O4 Pr2 154.77(14)
N17 Pr3 O4 C22 -32.5(4)
N17 Pr3 O2 Pr2 -156.16(12)
N17 Pr3 O2 C11 29.7(3)
N17 Pr3 N4 N3 146.2(2)
N17 Pr3 N4 C15 4.5(3)
N17 Pr3 N18 C56 -30(5)
N17 Pr3 N16 N15 95.6(2)
N17 Pr3 N16 C51 -2.8(11)
N17 Pr3 O6 C65 -77.5(3)
N17 Pr3 O6 C62 55.3(3)
N17 N18 C56 C57 -178.6(3)
N17 N18 C56 C55 -0.5(4)
N17 C54 C55 C56 -0.1(4)
C29 N7 N8 Pr1 -169.5(2)
C29 N7 N8 C31 0.6(4)
N3 N4 C15 C16 -179.6(3)
N3 N4 C15 C14 -0.3(4)
N3 C13 C14 C15 -0.5(4)
C13 N3 C11 C10 61.2(4)
C13 N3 C11 O2 -179.5(3)
C13 N3 C11 C9 -61.7(4)
C7 C6 N2 N1 -114.2(3)
C7 C6 N2 C4 65.8(4)
C7 C6 C8 C10 29.4(4)
C7 C9 C11 C10 30.4(5)
C7 C9 C11 O2 -89.5(4)
C7 C9 C11 N3 152.5(3)
C22 N6 N5 Pr3 10.8(4)
C22 N6 N5 C18 -168.5(3)
C22 N6 C20 C19 167.8(3)
C22 N6 C20 C21 -12.7(6)
N7 C27 C25 C24 150.4(3)
N7 C27 C26 C23 -150.5(3)
N7 C29 C30 C31 0.4(4)
N7 N8 C31 C32 179.8(4)
N7 N8 C31 C30 -0.3(4)
N18 Pr3 Pr2 Pr1 -171.25(10)
N18 Pr3 Pr2 O3 -130.38(11)
N18 Pr3 Pr2 O1 150.34(11)
N18 Pr3 Pr2 O4 -91.99(14)
N18 Pr3 Pr2 O2 110.97(14)
N18 Pr3 Pr2 N13 33.56(12)
N18 Pr3 Pr2 N14 -0.15(12)
N18 Pr3 Pr2 O5 144.5(17)
N18 Pr3 N15 N16 -95.9(2)
N18 Pr3 N15 C49 5.6(12)
N18 Pr3 N5 N6 142.1(2)
N18 Pr3 N5 C18 -38.9(3)
N18 Pr3 O4 Pr2 118.77(11)
N18 Pr3 O4 C22 -68.5(3)
N18 Pr3 O2 Pr2 -106.00(13)
N18 Pr3 O2 C11 79.9(3)
N18 Pr3 N4 N3 178.2(2)
N18 Pr3 N4 C15 36.6(3)
N18 Pr3 N17 C54 165(2)
N18 Pr3 N16 N15 99.4(2)
N18 Pr3 N16 C51 1.0(11)
N18 Pr3 O6 C65 -69.2(3)
N18 Pr3 O6 C62 63.6(3)
N18 N17 C54 C55 -0.2(4)
N18 N17 C54 C53 179.5(3)
N18 C56 C55 C54 0.4(4)
C15 N4 N3 C13 0.0(4)
C15 N4 N3 C11 -173.4(3)
C25 C27 N7 C29 -61.1(4)
C25 C27 N7 N8 133.3(3)
C25 C27 C26 C23 -28.8(5)
C4 N2 N1 Pr1 157.3(2)
C4 N2 N1 C2 0.5(4)
C4 C3 C2 N1 0.0(4)
C4 C3 C2 C1 -179.4(4)
N13 Pr2 Pr1 O3 -127.99(12)
N13 Pr2 Pr1 O1 79.20(13)
N13 Pr2 Pr1 N1 58.16(11)
N13 Pr2 Pr1 O5 -25.95(11)
N13 Pr2 Pr1 N10 -30.31(18)
N13 Pr2 Pr1 N9 -25.74(12)
N13 Pr2 Pr1 N12 167.69(11)
N13 Pr2 Pr1 N11 132.88(11)
N13 Pr2 Pr1 N8 -116.02(10)
N13 Pr2 O3 Pr1 76.92(15)
N13 Pr2 O3 C27 -110.0(2)
N13 Pr2 O1 Pr1 -115.42(10)
N13 Pr2 O1 C6 65.6(2)
N13 Pr2 O4 Pr3 -68.52(14)
N13 Pr2 O4 C22 118.1(2)
N13 Pr2 O2 Pr3 108.55(11)
N13 Pr2 O2 C11 -77.2(2)
N13 Pr2 N14 C46 -41(15)
N13 Pr2 O5 Pr1 156.59(10)
N13 Pr2 O5 C61 -89.2(2)
N13 Pr2 O5 C58 41.3(2)
N13 C44 C45 C46 0.5(4)
N14 Pr2 Pr1 O3 -90.92(13)
N14 Pr2 Pr1 O1 116.27(12)
N14 Pr2 Pr1 N1 95.23(10)
N14 Pr2 Pr1 O5 11.12(11)
N14 Pr2 Pr1 N10 6.75(18)
N14 Pr2 Pr1 N9 11.32(12)
N14 Pr2 Pr1 N12 -155.25(11)
N14 Pr2 Pr1 N11 169.94(11)
N14 Pr2 Pr1 N8 -78.96(10)
N14 Pr2 O3 Pr1 106.89(11)
N14 Pr2 O3 C27 -80.0(2)
N14 Pr2 O1 Pr1 -87.31(12)
N14 Pr2 O1 C6 93.7(3)
N14 Pr2 O4 Pr3 -99.47(11)
N14 Pr2 O4 C22 87.2(2)
N14 Pr2 O2 Pr3 83.47(12)
N14 Pr2 O2 C11 -102.3(2)
N14 Pr2 N13 C44 166(4)
N14 Pr2 O5 Pr1 -169.78(10)
N14 Pr2 O5 C61 -55.6(2)
N14 Pr2 O5 C58 74.9(2)
N14 N13 C44 C45 -0.6(4)
N14 N13 C44 C43 178.8(3)
N14 C46 C45 C44 -0.3(5)
O5 Pr2 Pr1 O3 -102.04(12)
O5 Pr2 Pr1 O1 105.15(12)
O5 Pr2 Pr1 N1 84.11(9)
O5 Pr2 Pr1 N10 -4.36(18)
O5 Pr2 Pr1 N9 0.21(11)
O5 Pr2 Pr1 N12 -166.37(10)
O5 Pr2 Pr1 N11 158.83(10)
O5 Pr2 Pr1 N8 -90.08(10)
O5 Pr2 O3 Pr1 53.11(8)
O5 Pr2 O3 C27 -133.8(2)
O5 Pr2 O1 Pr1 -51.18(9)
O5 Pr2 O1 C6 129.9(2)
O5 Pr2 O4 Pr3 177.74(9)
O5 Pr2 O4 C22 4.4(3)
O5 Pr2 O2 Pr3 -178.55(8)
O5 Pr2 O2 C11 -4.3(3)
O5 Pr2 N13 N14 80.25(19)
O5 Pr2 N13 C44 -113(4)
O5 Pr2 N14 N13 -90.51(19)
O5 Pr2 N14 C46 -132(15)
O5 Pr1 O3 Pr2 -54.14(9)
O5 Pr1 O3 C27 133.5(3)
O5 Pr1 O1 Pr2 52.33(9)
O5 Pr1 O1 C6 -128.8(3)
O5 Pr1 N1 N2 83.1(2)
O5 Pr1 N1 C2 -130.1(4)
O5 Pr1 N10 N9 3.90(19)
O5 Pr1 N10 C36 145(3)
O5 Pr1 N9 N10 -176.15(19)
O5 Pr1 N9 C34 91(4)
O5 Pr1 N12 N11 -118.0(2)
O5 Pr1 N12 C41 114(3)
O5 Pr1 N11 N12 132.0(2)
O5 Pr1 N11 C39 -125(3)
O5 Pr1 N8 N7 -63.5(2)
O5 Pr1 N8 C31 130.8(4)
O5 C61 C60 C59 -1.4(5)
O5 C58 C59 C60 -28.0(4)
N10 Pr1 O3 Pr2 -138.45(12)
N10 Pr1 O3 C27 49.2(3)
N10 Pr1 O1 Pr2 134.93(14)
N10 Pr1 O1 C6 -46.2(3)
N10 Pr1 N1 N2 -169.4(2)
N10 Pr1 N1 C2 -22.6(4)
N10 Pr1 O5 Pr2 178.04(8)
N10 Pr1 O5 C61 60.9(2)
N10 Pr1 O5 C58 -62.8(2)
N10 Pr1 N9 C34 -93(4)
N10 Pr1 N12 N11 94.43(19)
N10 Pr1 N12 C41 -33(3)
N10 Pr1 N11 N12 -87.94(19)
N10 Pr1 N11 C39 15(3)
N10 Pr1 N8 N7 -170.5(2)
N10 Pr1 N8 C31 23.8(4)
N10 N9 C34 C35 0.9(4)
N10 N9 C34 C33 -178.9(4)
N9 Pr1 O3 Pr2 -101.66(11)
N9 Pr1 O3 C27 86.0(3)
N9 Pr1 O1 Pr2 99.36(12)
N9 Pr1 O1 C6 -81.8(3)
N9 Pr1 N1 N2 158.6(2)
N9 Pr1 N1 C2 -54.6(4)
N9 Pr1 O5 Pr2 -179.82(9)
N9 Pr1 O5 C61 63.0(2)
N9 Pr1 O5 C58 -60.6(2)
N9 Pr1 N10 C36 141(3)
N9 Pr1 N12 N11 100.5(2)
N9 Pr1 N12 C41 -27(3)
N9 Pr1 N11 N12 -102.5(2)
N9 Pr1 N11 C39 0(3)
N9 Pr1 N8 N7 -138.6(2)
N9 Pr1 N8 C31 55.7(4)
N9 N10 C36 C35 -0.4(4)
N9 N10 C36 C37 178.8(3)
N16 Pr3 Pr2 Pr1 25.90(8)
N16 Pr3 Pr2 O3 66.77(10)
N16 Pr3 Pr2 O1 -12.51(10)
N16 Pr3 Pr2 O4 105.16(13)
N16 Pr3 Pr2 O2 -51.88(12)
N16 Pr3 Pr2 N13 -129.28(11)
N16 Pr3 Pr2 N14 -163.00(11)
N16 Pr3 Pr2 O5 -18.4(17)
N16 Pr3 N15 C49 101.5(12)
N16 Pr3 N5 N6 -105.4(2)
N16 Pr3 N5 C18 73.6(4)
N16 Pr3 O4 Pr2 -88.75(12)
N16 Pr3 O4 C22 84.0(3)
N16 Pr3 O2 Pr2 131.73(11)
N16 Pr3 O2 C11 -42.4(2)
N16 Pr3 N4 N3 62.4(2)
N16 Pr3 N4 C15 -79.3(3)
N16 Pr3 N17 N18 173.44(19)
N16 Pr3 N17 C54 -22(2)
N16 Pr3 N18 N17 -7.1(2)
N16 Pr3 N18 C56 -37(5)
N16 Pr3 O6 C65 169.7(3)
N16 Pr3 O6 C62 -57.5(4)
N16 N15 C49 C48 178.6(4)
N16 N15 C49 C50 -0.5(5)
N16 C51 C50 C49 -1.5(5)
C61 O5 C58 C59 27.9(4)
C61 C60 C59 C58 17.7(5)
O6 Pr3 Pr2 Pr1 -176.14(7)
O6 Pr3 Pr2 O3 -135.28(9)
O6 Pr3 Pr2 O1 145.45(9)
O6 Pr3 Pr2 O4 -96.88(12)
O6 Pr3 Pr2 O2 106.08(12)
O6 Pr3 Pr2 N13 28.67(10)
O6 Pr3 Pr2 N14 -5.04(10)
O6 Pr3 Pr2 O5 139.6(17)
O6 Pr3 N15 N16 133.8(3)
O6 Pr3 N15 C49 -124.7(11)
O6 Pr3 N5 N6 65.5(2)
O6 Pr3 N5 C18 -115.4(3)
O6 Pr3 O4 Pr2 65.68(10)
O6 Pr3 O4 C22 -121.6(3)
O6 Pr3 O2 Pr2 -59.22(10)
O6 Pr3 O2 C11 126.7(2)
O6 Pr3 N4 N3 -104.6(2)
O6 Pr3 N4 C15 113.8(4)
O6 Pr3 N17 N18 15.35(19)
O6 Pr3 N17 C54 180(100)
O6 Pr3 N18 N17 -165.03(19)
O6 Pr3 N18 C56 165(5)
O6 Pr3 N16 N15 -146.6(2)
O6 Pr3 N16 C51 114.9(11)
O6 C65 C64 C63 8.6(6)
O6 C62 C63 C64 23.1(6)
N12 Pr1 O3 Pr2 122.66(10)
N12 Pr1 O3 C27 -49.7(3)
N12 Pr1 O1 Pr2 -103.76(11)
N12 Pr1 O1 C6 75.1(3)
N12 Pr1 N1 N2 -77.5(2)
N12 Pr1 N1 C2 69.4(4)
N12 Pr1 O5 Pr2 32.2(2)
N12 Pr1 O5 C61 -85.0(3)
N12 Pr1 O5 C58 151.4(3)
N12 Pr1 N10 N9 170.49(18)
N12 Pr1 N10 C36 -48(3)
N12 Pr1 N9 N10 -11.6(2)
N12 Pr1 N9 C34 -104(4)
N12 Pr1 N11 C39 103(3)
N12 Pr1 N8 N7 94.3(2)
N12 Pr1 N8 C31 -71.3(4)
N12 N11 C39 C40 -0.7(4)
N12 N11 C39 C38 -179.6(4)
N12 C41 C40 C39 -0.3(5)
N11 Pr1 O3 Pr2 94.41(11)
N11 Pr1 O3 C27 -77.9(3)
N11 Pr1 O1 Pr2 -130.46(11)
N11 Pr1 O1 C6 48.4(2)
N11 Pr1 N1 N2 -72.9(2)
N11 Pr1 N1 C2 73.9(4)
N11 Pr1 O5 Pr2 -44.04(19)
N11 Pr1 O5 C61 -161.2(2)
N11 Pr1 O5 C58 75.2(3)
N11 Pr1 N10 N9 -156.85(18)
N11 Pr1 N10 C36 -16(3)
N11 Pr1 N9 N10 28.2(2)
N11 Pr1 N9 C34 -65(4)
N11 Pr1 N12 C41 -128(3)
N11 Pr1 N8 N7 96.5(2)
N11 Pr1 N8 C31 -69.1(4)
N11 N12 C41 C40 -0.1(4)
N11 N12 C41 C42 177.3(4)
N8 Pr1 O3 Pr2 -166.40(13)
N8 Pr1 O3 C27 21.3(2)
N8 Pr1 O1 Pr2 -19.84(15)
N8 Pr1 O1 C6 159.1(2)
N8 Pr1 N1 N2 -173.3(4)
N8 Pr1 N1 C2 -26.5(7)
N8 Pr1 O5 Pr2 94.39(8)
N8 Pr1 O5 C61 -22.8(2)
N8 Pr1 O5 C58 -146.4(2)
N8 Pr1 N10 N9 95.99(18)
N8 Pr1 N10 C36 -123(3)
N8 Pr1 N9 N10 -81.07(18)
N8 Pr1 N9 C34 -174(4)
N8 Pr1 N12 N11 176.0(2)
N8 Pr1 N12 C41 48(3)
N8 Pr1 N11 N12 -4.0(2)
N8 Pr1 N11 C39 99(3)
N8 C31 C30 C29 0.0(5)
C36 N10 N9 Pr1 -176.4(3)
C36 N10 N9 C34 -0.3(4)
C36 C35 C34 N9 -1.2(5)
C36 C35 C34 C33 178.7(4)
C17 C18 C19 C20 -177.7(4)
C26 C27 N7 C29 62.4(4)
C26 C27 N7 N8 -103.3(3)
C26 C27 C25 C24 28.1(4)
C41 N12 N11 Pr1 175.8(3)
C41 N12 N11 C39 0.5(4)
C41 C40 C39 N11 0.6(5)
C41 C40 C39 C38 179.4(4)
C32 C31 C30 C29 179.9(4)
C23 C22 C24 C25 -28.5(4)
C44 N13 N14 Pr2 -178.9(3)
C44 N13 N14 C46 0.3(4)
C16 C15 C14 C13 179.8(4)
C18 C19 C20 N6 -2.2(4)
C18 C19 C20 C21 178.3(4)
C45 C46 N14 Pr2 41(15)
C45 C46 N14 N13 0.0(4)
C65 O6 C62 C63 -18.0(5)
C65 C64 C63 C62 -19.2(6)
C57 C56 C55 C54 178.3(4)
C24 C22 C23 C26 27.9(5)
C8 C6 N2 N1 123.3(3)
C8 C6 N2 C4 -56.6(4)
C8 C6 C7 C9 -30.1(4)
C8 C10 C11 O2 88.5(4)
C8 C10 C11 N3 -152.2(3)
C8 C10 C11 C9 -31.1(4)
C11 C10 C8 C6 1.1(5)
C11 N3 C13 C14 173.0(3)
C11 N3 C13 C12 -7.7(6)
C62 O6 C65 C64 5.8(5)
C30 C29 N7 C27 -167.0(3)
C30 C29 N7 N8 -0.6(4)
C54 N17 N18 Pr3 -177.9(3)
C54 N17 N18 C56 0.5(4)
C34 C35 C36 N10 1.0(4)
C34 C35 C36 C37 -178.1(4)
O7 C69 C68 C67 12.1(9)
O7 C66 C67 C68 23.3(12)
C2 C3 C4 N2 0.3(4)
C2 C3 C4 C5 -178.5(4)
C43 C44 C45 C46 -178.8(4)
C49 N15 N16 Pr3 -165.3(3)
C49 N15 N16 C51 -0.4(4)
C20 N6 N5 Pr3 178.0(2)
C20 N6 N5 C18 -1.3(4)
C20 N6 C22 O4 173.1(3)
C20 N6 C22 C23 -67.9(4)
C20 N6 C22 C24 55.8(5)
C47 C46 N14 Pr2 -139(15)
C47 C46 N14 N13 -179.9(4)
C47 C46 C45 C44 179.5(4)
C42 C41 C40 C39 -177.5(4)
O8 C73 C72 C71 35.6(7)
C58 O5 C61 C60 -16.5(4)
C52 C51 C50 C49 175.7(4)
C12 C13 C14 C15 -179.8(4)
C28 C29 N7 C27 13.4(6)
C28 C29 N7 N8 179.8(3)
C28 C29 C30 C31 179.9(4)
C48 C49 C50 C51 -177.8(5)
C53 C54 C55 C56 -179.8(4)
C73 O8 C70 C71 11.0(7)
C70 O8 C73 C72 -29.4(7)
C70 C71 C72 C73 -28.5(7)
C69 O7 C66 C67 -16.0(11)
C69 C68 C67 C66 -20.5(10)
C72 C71 C70 O8 11.6(7)
C66 O7 C69 C68 0.5(8)
